data_4316884
loop_
_publ_author_name
'Yu-Hong Wang'
'Ming-Hui Zhang'
'Yun-Meng Yan'
'Guo-Qing Bian'
'Qin-Yu Zhu'
'Jie Dai'

_publ_section_title
;
 Transition Metal Complexes as Linkages for Assembly of Supertetrahedral
 T4 Clusters
;
_journal_name_full 'Inorganic Chemistry'
_journal_page_first 9731
_journal_page_last 9733
_journal_paper_doi 10.1021/ic100088n
_journal_volume 49
_journal_year 2010
_chemical_formula_sum 'C186 H52 Co19 In32 N58 O2 S76'
_chemical_formula_weight 10361.33
_chemical_name_systematic
; 
 ? 
;
_space_group_IT_number 2
_symmetry_cell_setting triclinic
_symmetry_space_group_name_Hall '-P 1'
_symmetry_space_group_name_H-M 'P -1'
_atom_sites_solution_primary direct
_atom_sites_solution_secondary difmap
_audit_creation_method SHELXL-97
_cell_angle_alpha 64.189(4)
_cell_angle_beta 73.679(5)
_cell_angle_gamma 85.685(7)
_cell_formula_units_Z 1
_cell_length_a 18.4153(8)
_cell_length_b 24.1811(9)
_cell_length_c 27.0841(4)
_cell_measurement_reflns_used 44511
_cell_measurement_temperature 193(2)
_cell_measurement_theta_max 25.0
_cell_measurement_theta_min 3.0
_cell_volume 10404.4(8)
_computing_structure_refinement 'SHELXL-97 (Sheldrick, 1997)'
_computing_structure_solution 'SHELXS-97 (Sheldrick, 1990)'
_diffrn_ambient_temperature 193(2)
_diffrn_detector_area_resol_mean 14.63
_diffrn_measured_fraction_theta_full 0.993
_diffrn_measured_fraction_theta_max 0.993
_diffrn_measurement_device_type 'Rigaku Saturn'
_diffrn_measurement_method \w
_diffrn_radiation_monochromator graphite
_diffrn_radiation_source 'fine-focus sealed tube'
_diffrn_radiation_type MoK\a
_diffrn_radiation_wavelength 0.71075
_diffrn_reflns_av_R_equivalents 0.0446
_diffrn_reflns_av_sigmaI/netI 0.0759
_diffrn_reflns_limit_h_max 21
_diffrn_reflns_limit_h_min -21
_diffrn_reflns_limit_k_max 28
_diffrn_reflns_limit_k_min -28
_diffrn_reflns_limit_l_max 32
_diffrn_reflns_limit_l_min -23
_diffrn_reflns_number 82198
_diffrn_reflns_theta_full 25.00
_diffrn_reflns_theta_max 25.00
_diffrn_reflns_theta_min 3.00
_exptl_absorpt_coefficient_mu 2.885
_exptl_absorpt_correction_T_max 0.649
_exptl_absorpt_correction_T_min 0.368
_exptl_absorpt_correction_type multi-scan
_exptl_absorpt_process_details 'Jacobson, R. (1998) Private communication '
_exptl_crystal_colour Green
_exptl_crystal_density_diffrn 1.654
_exptl_crystal_density_method 'not measured'
_exptl_crystal_description Block
_exptl_crystal_F_000 4887
_exptl_crystal_size_max 0.42
_exptl_crystal_size_mid 0.30
_exptl_crystal_size_min 0.15
_refine_diff_density_max 1.635
_refine_diff_density_min -1.993
_refine_diff_density_rms 0.187
_refine_ls_extinction_method none
_refine_ls_goodness_of_fit_ref 1.022
_refine_ls_matrix_type full
_refine_ls_number_parameters 1412
_refine_ls_number_reflns 36397
_refine_ls_number_restraints 288
_refine_ls_restrained_S_all 1.035
_refine_ls_R_factor_all 0.1008
_refine_ls_R_factor_gt 0.0733
_refine_ls_shift/su_max 0.000
_refine_ls_shift/su_mean 0.000
_refine_ls_structure_factor_coef Fsqd
_refine_ls_weighting_details 'calc w=1/[\s^2^(Fo^2^)+(0.0002P)^2^+160.8415P] where P=(Fo^2^+2Fc^2^)/3'
_refine_ls_weighting_scheme calc
_refine_ls_wR_factor_gt 0.1289
_refine_ls_wR_factor_ref 0.1409
_reflns_number_gt 25882
_reflns_number_total 36397
_reflns_threshold_expression >2sigma(I)
_cod_data_source_file ic100088n_si_002_2.cif
_cod_data_source_block 2
_cod_original_cell_volume 10404.4(6)
_cod_original_sg_symbol_H-M 'P -1 '
_cod_database_code 4316884

loop_
_symmetry_equiv_pos_as_xyz
'x, y, z'
'-x, -y, -z'

loop_
_atom_site_label
_atom_site_type_symbol
_atom_site_fract_x
_atom_site_fract_y
_atom_site_fract_z
_atom_site_U_iso_or_equiv
_atom_site_adp_type
_atom_site_occupancy
_atom_site_symmetry_multiplicity
_atom_site_calc_flag
_atom_site_refinement_flags
_atom_site_disorder_assembly
_atom_site_disorder_group
In1 In -0.16569(5) 0.25426(4) 0.27870(3) 0.0474(2) Uani 1 1 d . . .
In2 In -0.03918(4) 0.12017(3) 0.28715(3) 0.04244(19) Uani 1 1 d . . .
In3 In 0.04866(4) 0.28631(3) 0.24546(3) 0.04045(18) Uani 1 1 d . . .
In4 In -0.03726(4) 0.26005(3) 0.13618(3) 0.04278(19) Uani 1 1 d . . .
In5 In 0.08752(4) -0.01292(3) 0.29313(3) 0.03941(18) Uani 1 1 d . . .
In8 In 0.26317(4) 0.31039(3) 0.20982(3) 0.04066(18) Uani 1 1 d . . .
In10 In 0.08830(4) 0.25782(3) 0.00015(3) 0.04063(18) Uani 1 1 d . . .
In11 In 0.21908(5) -0.14458(3) 0.29268(3) 0.0455(2) Uani 1 1 d . . .
In12 In 0.30900(4) 0.01113(3) 0.26091(3) 0.03928(18) Uani 1 1 d . . .
In13 In 0.22652(4) -0.01148(3) 0.14836(3) 0.03852(17) Uani 1 1 d . . .
In14 In 0.39557(4) 0.17006(3) 0.21455(3) 0.04286(19) Uani 1 1 d . . .
In16 In 0.22377(4) 0.11966(3) 0.00534(3) 0.03836(17) Uani 1 1 d . . .
In17 In 0.47829(5) 0.33249(3) 0.17024(4) 0.04583(19) Uani 1 1 d . . .
In18 In 0.39610(4) 0.31132(3) 0.06397(3) 0.04015(18) Uani 1 1 d . . .
In19 In 0.31335(4) 0.28301(3) -0.03768(3) 0.03746(17) Uani 1 1 d . . .
In20 In 0.22048(5) 0.25608(4) -0.13865(3) 0.04550(19) Uani 1 1 d . . .
In21 In 0.30951(7) 0.35476(5) -0.31082(4) 0.0801(3) Uani 1 1 d . . .
S1 S -0.2940(2) 0.28386(16) 0.31792(16) 0.0733(11) Uani 1 1 d . . .
S2 S -0.16039(17) 0.14443(13) 0.33622(13) 0.0508(7) Uani 1 1 d . . .
S3 S -0.07455(17) 0.31381(12) 0.28948(13) 0.0481(7) Uani 1 1 d . . .
S4 S -0.16281(16) 0.28440(14) 0.18001(13) 0.0495(7) Uani 1 1 d . . .
S5 S -0.03606(17) 0.00959(12) 0.33933(12) 0.0492(7) Uani 1 1 d . . .
S6 S 0.06377(15) 0.17429(11) 0.29482(11) 0.0403(6) Uani 1 1 d . . .
S7 S -0.02642(16) 0.14642(12) 0.18538(11) 0.0421(6) Uani 1 1 d . . .
S8 S 0.14475(16) 0.33994(13) 0.25699(13) 0.0480(7) Uani 1 1 d . . .
S9 S 0.06421(15) 0.31561(12) 0.14344(11) 0.0402(6) Uani 1 1 d . . .
S10 S -0.03207(17) 0.29261(14) 0.03753(13) 0.0521(7) Uani 1 1 d . . .
S11 S 0.09216(17) -0.12468(12) 0.33871(12) 0.0469(7) Uani 1 1 d . . .
S12 S 0.18559(15) 0.04302(11) 0.30375(11) 0.0369(6) Uani 1 1 d . . .
S13 S 0.09927(15) 0.01763(11) 0.19095(11) 0.0379(6) Uani 1 1 d . . .
S14 S 0.27046(16) 0.19644(12) 0.26116(12) 0.0417(6) Uani 1 1 d . . .
S15 S 0.19051(14) 0.17610(11) 0.15289(10) 0.0340(5) Uani 1 1 d . . .
S16 S 0.09908(15) 0.14571(11) 0.05271(11) 0.0383(6) Uani 1 1 d . . .
S17 S 0.36222(17) 0.35871(13) 0.22446(13) 0.0476(7) Uani 1 1 d . . .
S18 S 0.27102(15) 0.34147(12) 0.10823(11) 0.0406(6) Uani 1 1 d . . .
S19 S 0.19076(15) 0.31228(11) 0.00945(11) 0.0385(6) Uani 1 1 d . . .
S20 S 0.09698(17) 0.28684(14) -0.09897(12) 0.0498(7) Uani 1 1 d . . .
S21 S 0.2227(3) -0.25828(15) 0.34321(17) 0.0957(15) Uani 1 1 d . . .
S22 S 0.31623(17) -0.10004(12) 0.31208(13) 0.0485(7) Uani 1 1 d . . .
S23 S 0.24484(18) -0.12136(12) 0.19288(12) 0.0480(7) Uani 1 1 d . . .
S24 S 0.41421(17) 0.06136(12) 0.26678(13) 0.0476(7) Uani 1 1 d . . .
S25 S 0.32567(15) 0.04482(11) 0.15728(11) 0.0368(6) Uani 1 1 d . . .
S26 S 0.23664(18) 0.00983(12) 0.05109(12) 0.0479(7) Uani 1 1 d . . .
S27 S 0.49599(18) 0.22334(13) 0.22303(14) 0.0544(8) Uani 1 1 d . . .
S28 S 0.40944(15) 0.19881(11) 0.11243(12) 0.0404(6) Uani 1 1 d . . .
S29 S 0.32816(15) 0.17140(11) 0.01488(10) 0.0357(6) Uani 1 1 d . . .
S30 S 0.23486(17) 0.14458(13) -0.09394(12) 0.0461(7) Uani 1 1 d . . .
S31 S 0.5901(2) 0.38900(17) 0.16495(18) 0.0715(10) Uani 1 1 d . . .
S32 S 0.49259(16) 0.37213(12) 0.06774(12) 0.0449(7) Uani 1 1 d . . .
S33 S 0.41129(17) 0.34488(13) -0.03663(12) 0.0483(7) Uani 1 1 d . . .
S34 S 0.32584(17) 0.31099(13) -0.13801(12) 0.0455(7) Uani 1 1 d . . .
S35 S 0.2212(2) 0.27554(19) -0.23621(14) 0.0762(11) Uani 1 1 d . . .
S36 S 0.4349(3) 0.3528(2) -0.2951(2) 0.0936(13) Uani 1 1 d . . .
S37 S 0.3256(4) 0.3493(3) -0.4018(2) 0.156(3) Uani 1 1 d . . .
S38 S 0.2651(3) 0.4595(2) -0.3308(2) 0.1133(17) Uani 1 1 d . . .
Co1 Co 0.17787(8) 0.14810(6) 0.24845(6) 0.0349(3) Uani 1 1 d . . .
Co2 Co 0.09545(8) 0.12448(6) 0.14560(6) 0.0357(3) Uani 1 1 d . . .
Co3 Co 0.17927(8) 0.28150(6) 0.10588(6) 0.0356(3) Uani 1 1 d . . .
Co4 Co 0.30718(8) 0.14948(6) 0.11067(6) 0.0339(3) Uani 1 1 d . . .
Co5 Co 0.5000 0.5000 0.0000 0.0494(5) Uani 1 2 d S . .
Co6 Co -0.19046(9) 0.49834(7) 0.16786(7) 0.0497(4) Uani 1 1 d . . .
Co7 Co 0.47529(9) 0.12459(7) -0.17592(7) 0.0519(4) Uani 1 1 d . . .
Co8 Co 0.10242(17) 0.82009(10) -0.48544(8) 0.1010(9) Uani 1 1 d . . .
Co9 Co 0.6838(2) 0.11355(17) 0.21834(19) 0.1634(14) Uani 1 1 d . . .
N1 N 0.5020(5) 0.4829(4) -0.0666(4) 0.049(2) Uani 1 1 d U . .
N2 N 0.3867(5) 0.5019(5) 0.0240(4) 0.058(3) Uani 1 1 d U . .
N3 N -0.2954(6) 0.5419(4) 0.1563(4) 0.058(3) Uani 1 1 d . . .
N4 N -0.2645(5) 0.4478(4) 0.2547(4) 0.052(2) Uani 1 1 d . . .
N5 N -0.1562(6) 0.5629(5) 0.1935(5) 0.065(3) Uani 1 1 d U . .
N6 N -0.0842(6) 0.4570(4) 0.1843(5) 0.059(3) Uani 1 1 d U . .
N7 N -0.1296(6) 0.5513(4) 0.0778(4) 0.052(2) Uani 1 1 d . . .
N8 N -0.2102(6) 0.4345(4) 0.1346(4) 0.053(2) Uani 1 1 d . . .
N9 N 0.5762(6) 0.1872(5) -0.2201(4) 0.057(3) Uani 1 1 d . . .
N10 N 0.4549(5) 0.1761(4) -0.1246(4) 0.049(2) Uani 1 1 d . . .
N11 N 0.3815(5) 0.0569(4) -0.1232(4) 0.052(2) Uani 1 1 d . . .
N12 N 0.5347(5) 0.0538(5) -0.1199(4) 0.057(3) Uani 1 1 d . . .
N13 N 0.4983(6) 0.0872(5) -0.2382(4) 0.062(3) Uani 1 1 d U . .
N14 N 0.4095(7) 0.1862(5) -0.2313(5) 0.075(3) Uani 1 1 d U . .
N15 N 0.1939(9) 0.8073(6) -0.4469(5) 0.098(5) Uani 1 1 d . . .
N16 N 0.1782(8) 0.8976(5) -0.5541(5) 0.082(4) Uani 1 1 d . . .
N17 N 0.0432(8) 0.8778(6) -0.4442(5) 0.085(3) Uani 1 1 d U . .
N18 N 0.0066(9) 0.8421(7) -0.5225(5) 0.105(4) Uani 1 1 d U . .
N19 N 0.0395(11) 0.7345(6) -0.4174(5) 0.125(6) Uani 1 1 d . . .
N20 N 0.1752(16) 0.7567(12) -0.5227(12) 0.087(8) Uiso 0.50 1 d P . .
N20A N 0.1267(14) 0.7608(10) -0.5262(10) 0.069(6) Uiso 0.50 1 d P . .
N21 N 0.7714(11) 0.1772(9) 0.1399(8) 0.150(7) Uiso 1 1 d . . .
N22 N 0.6137(10) 0.1523(8) 0.1552(8) 0.134(6) Uiso 1 1 d . . .
N23 N 0.5891(12) 0.0778(12) 0.2937(10) 0.187(8) Uani 1 1 d U . .
N24 N 0.7433(11) 0.0767(10) 0.2812(9) 0.159(6) Uani 1 1 d U . .
N26 N 0.6660(15) 0.1964(12) 0.2348(11) 0.218(11) Uiso 1 1 d . . .
N27 N 0.3394(11) 0.2326(8) 0.3513(7) 0.135(6) Uani 1 1 d . . .
N28 N 0.486(2) 0.2002(18) 0.3705(16) 0.142(13) Uiso 0.50 1 d P . .
N28A N 0.467(2) 0.2595(17) 0.3574(16) 0.128(11) Uiso 0.50 1 d P . .
C1 C 0.5797(7) 0.4649(7) -0.0877(6) 0.071(3) Uani 1 1 d U . .
C2 C 0.5928(8) 0.4623(6) -0.1450(6) 0.068(3) Uani 1 1 d U . .
C3 C 0.3222(10) 0.5567(8) 0.1621(8) 0.106(5) Uani 1 1 d U . .
C4 C 0.2648(10) 0.5191(9) 0.1582(9) 0.113(5) Uani 1 1 d U . .
C5 C 0.2824(8) 0.5203(8) 0.0977(7) 0.087(4) Uani 1 1 d U . .
C6 C 0.3644(8) 0.4989(8) 0.0811(7) 0.080(4) Uani 1 1 d U . .
C7 C -0.3533(7) 0.5217(5) 0.2136(6) 0.061(3) Uani 1 1 d . . .
C8 C -0.4333(8) 0.5328(6) 0.2066(6) 0.073(4) Uani 1 1 d . . .
C9 C -0.4949(8) 0.5111(7) 0.2654(7) 0.085(5) Uani 1 1 d . . .
C10 C -0.4857(8) 0.4415(7) 0.3041(7) 0.096(6) Uani 1 1 d . . .
C11 C -0.4016(8) 0.4332(6) 0.3104(6) 0.075(4) Uani 1 1 d . . .
C12 C -0.3447(8) 0.4542(6) 0.2509(6) 0.069(4) Uani 1 1 d . . .
C13 C -0.0865(10) 0.5415(8) 0.2117(9) 0.101(4) Uani 1 1 d U . .
C14 C -0.0525(10) 0.5828(7) 0.2291(8) 0.089(4) Uani 1 1 d U . .
C15 C 0.0217(15) 0.5576(12) 0.2459(11) 0.150(6) Uiso 1 1 d U . .
C16 C 0.0614(10) 0.5151(9) 0.2329(9) 0.110(5) Uani 1 1 d U . .
C17 C 0.0244(8) 0.4743(7) 0.2164(8) 0.084(4) Uani 1 1 d U . .
C18 C -0.0478(9) 0.4972(7) 0.1990(8) 0.092(4) Uani 1 1 d U . .
C19 C -0.1409(10) 0.5219(7) 0.0444(6) 0.094(6) Uani 1 1 d . . .
C20 C -0.0914(9) 0.5447(6) -0.0146(5) 0.070(4) Uani 1 1 d . . .
C21 C -0.1111(12) 0.5137(9) -0.0490(7) 0.112(7) Uani 1 1 d . . .
C22 C -0.1298(12) 0.4497(8) -0.0209(7) 0.109(5) Uani 1 1 d U . .
C23 C -0.1811(9) 0.4245(6) 0.0420(6) 0.074(4) Uani 1 1 d U . .
C24 C -0.1610(11) 0.4583(7) 0.0747(7) 0.098(5) Uani 1 1 d U . .
C25 C 0.5639(8) 0.2389(6) -0.2006(6) 0.066(4) Uani 1 1 d . . .
C26 C 0.6379(9) 0.2728(7) -0.2148(7) 0.090(5) Uani 1 1 d . . .
C27 C 0.6244(11) 0.3232(7) -0.1929(9) 0.115(7) Uani 1 1 d . . .
C28 C 0.5914(10) 0.2905(8) -0.1269(8) 0.095(5) Uani 1 1 d . . .
C29 C 0.5145(7) 0.2565(5) -0.1112(6) 0.063(3) Uani 1 1 d . . .
C30 C 0.5271(7) 0.2092(5) -0.1371(5) 0.058(3) Uani 1 1 d . . .
C31 C 0.4034(7) 0.0083(6) -0.0728(6) 0.064(3) Uani 1 1 d . . .
C32 C 0.3507(7) -0.0516(6) -0.0457(6) 0.067(4) Uani 1 1 d . . .
C33 C 0.3779(9) -0.1025(6) 0.0048(7) 0.086(5) Uani 1 1 d . . .
C34 C 0.4634(10) -0.1134(7) -0.0169(7) 0.089(5) Uani 1 1 d . . .
C35 C 0.5116(7) -0.0545(6) -0.0404(5) 0.064(4) Uani 1 1 d . . .
C36 C 0.4879(6) -0.0059(6) -0.0924(6) 0.064(4) Uani 1 1 d . . .
C37 C 0.4701(11) 0.1304(8) -0.2855(7) 0.097(4) Uani 1 1 d U . .
C38 C 0.4724(11) 0.1032(8) -0.3303(8) 0.107(5) Uani 1 1 d U . .
C39 C 0.4579(15) 0.1548(12) -0.3839(11) 0.156(7) Uiso 1 1 d U . .
C40 C 0.3760(17) 0.1804(13) -0.3670(13) 0.184(9) Uiso 1 1 d U . .
C41 C 0.3803(14) 0.2093(12) -0.3250(11) 0.156(7) Uiso 1 1 d U . .
C42 C 0.4066(12) 0.1617(9) -0.2725(8) 0.116(5) Uani 1 1 d U . .
C43 C 0.2602(13) 0.8470(9) -0.4907(7) 0.116(7) Uani 1 1 d . . .
C44 C 0.3220(11) 0.8579(10) -0.4637(8) 0.108(6) Uani 1 1 d . . .
C45 C 0.3905(14) 0.9003(12) -0.5107(10) 0.149(9) Uani 1 1 d . . .
C46 C 0.3638(12) 0.9613(12) -0.5495(8) 0.135(8) Uani 1 1 d . . .
C47 C 0.3044(11) 0.9513(9) -0.5766(7) 0.102(6) Uani 1 1 d . . .
C48 C 0.2389(11) 0.9099(8) -0.5304(7) 0.094(5) Uani 1 1 d . . .
C49 C -0.0374(11) 0.8813(8) -0.4478(6) 0.092(4) Uani 1 1 d U . .
C50 C -0.0792(11) 0.9328(8) -0.4347(6) 0.094(4) Uani 1 1 d U . .
C51 C -0.1618(13) 0.9324(9) -0.4367(8) 0.117(5) Uani 1 1 d U . .
C52 C -0.1635(13) 0.9429(10) -0.4987(8) 0.126(5) Uani 1 1 d U . .
C53 C -0.1208(13) 0.8935(9) -0.5133(7) 0.115(5) Uani 1 1 d U . .
C54 C -0.0370(13) 0.8917(8) -0.5096(7) 0.108(4) Uani 1 1 d U . .
C55 C 0.0462(19) 0.6877(15) -0.4310(15) 0.086(9) Uiso 0.50 1 d P . .
C55A C 0.111(2) 0.6815(16) -0.4290(15) 0.093(10) Uiso 0.50 1 d P . .
C56 C -0.004(2) 0.6308(18) -0.3917(17) 0.105(11) Uiso 0.50 1 d P . .
C56A C 0.0595(18) 0.6174(14) -0.3886(13) 0.080(9) Uiso 0.50 1 d P . .
C57 C 0.012(3) 0.588(3) -0.416(3) 0.18(2) Uiso 0.50 1 d P . .
C57A C 0.117(3) 0.565(2) -0.396(2) 0.145(16) Uiso 0.50 1 d P . .
C58 C 0.084(4) 0.578(3) -0.456(3) 0.17(2) Uiso 0.50 1 d P . .
C58A C 0.161(4) 0.569(3) -0.455(3) 0.18(2) Uiso 0.50 1 d P . .
C59 C 0.103(3) 0.647(2) -0.505(2) 0.147(17) Uiso 0.50 1 d P . .
C59A C 0.178(2) 0.640(2) -0.4942(18) 0.121(13) Uiso 0.50 1 d P . .
C60 C 0.072(3) 0.703(2) -0.4938(19) 0.124(14) Uiso 0.50 1 d P . .
C60A C 0.1322(18) 0.6929(14) -0.4843(14) 0.078(8) Uiso 0.50 1 d P . .
C61 C 0.7197(14) 0.2270(11) 0.1075(11) 0.145(8) Uiso 1 1 d . . .
C62 C 0.777(2) 0.2622(16) 0.0439(16) 0.219(14) Uiso 1 1 d . . .
C63 C 0.7230(16) 0.3101(13) 0.0162(12) 0.166(10) Uiso 1 1 d . . .
C64 C 0.6654(15) 0.2743(12) 0.0057(12) 0.158(9) Uiso 1 1 d . . .
C65 C 0.6186(16) 0.2368(13) 0.0620(13) 0.168(10) Uiso 1 1 d . . .
C66 C 0.6650(16) 0.1851(13) 0.0976(12) 0.162(9) Uiso 1 1 d . . .
C67 C 0.6242(18) 0.0609(16) 0.3429(15) 0.211(8) Uani 1 1 d DU . .
C68 C 0.5651(19) 0.0185(15) 0.3923(15) 0.207(9) Uiso 1 1 d DU . .
C69 C 0.592(2) -0.0203(18) 0.4412(17) 0.252(12) Uiso 1 1 d DU . .
C70 C 0.672(2) -0.0345(19) 0.4258(17) 0.267(13) Uiso 1 1 d DU . .
C71 C 0.732(2) -0.0028(18) 0.3743(16) 0.239(10) Uiso 1 1 d DU . .
C72 C 0.6925(19) 0.0286(16) 0.3308(14) 0.245(9) Uani 1 1 d DU . .
C73 C 0.378(2) 0.252(2) 0.3864(10) 0.25(2) Uani 1 1 d . . .
C74 C 0.3457(18) 0.204(2) 0.4402(18) 0.28(2) Uani 1 1 d . . .
C75 C 0.385(3) 0.235(2) 0.4793(19) 0.276(19) Uiso 1 1 d . . .
C76 C 0.466(3) 0.227(2) 0.456(2) 0.256(18) Uiso 1 1 d . . .
C77 C 0.486(2) 0.271(2) 0.4033(14) 0.29(3) Uani 1 1 d . . .
O1 O 0.1759(9) 0.2567(7) 0.3820(7) 0.156(6) Uiso 1 1 d . . .

loop_
_atom_site_aniso_label
_atom_site_aniso_U_11
_atom_site_aniso_U_22
_atom_site_aniso_U_33
_atom_site_aniso_U_23
_atom_site_aniso_U_13
_atom_site_aniso_U_12
In1 0.0480(5) 0.0437(4) 0.0444(5) -0.0177(4) -0.0080(4) 0.0092(4)
In2 0.0473(4) 0.0365(4) 0.0370(4) -0.0138(3) -0.0064(3) 0.0060(3)
In3 0.0469(4) 0.0357(4) 0.0368(4) -0.0149(3) -0.0113(3) 0.0071(3)
In4 0.0428(4) 0.0436(4) 0.0396(4) -0.0165(3) -0.0125(3) 0.0100(3)
In5 0.0462(4) 0.0315(4) 0.0354(4) -0.0116(3) -0.0083(3) 0.0021(3)
In8 0.0471(4) 0.0363(4) 0.0417(4) -0.0181(3) -0.0152(4) 0.0038(3)
In10 0.0445(4) 0.0404(4) 0.0355(4) -0.0139(3) -0.0143(3) 0.0068(3)
In11 0.0569(5) 0.0323(4) 0.0400(5) -0.0120(3) -0.0092(4) 0.0050(3)
In12 0.0449(4) 0.0337(4) 0.0368(4) -0.0124(3) -0.0134(3) 0.0058(3)
In13 0.0478(4) 0.0314(4) 0.0357(4) -0.0143(3) -0.0114(3) 0.0040(3)
In14 0.0492(5) 0.0369(4) 0.0440(5) -0.0161(3) -0.0179(4) 0.0040(3)
In16 0.0457(4) 0.0364(4) 0.0338(4) -0.0156(3) -0.0115(3) 0.0025(3)
In17 0.0505(5) 0.0405(4) 0.0503(5) -0.0193(4) -0.0191(4) -0.0015(4)
In18 0.0457(4) 0.0358(4) 0.0393(4) -0.0161(3) -0.0112(3) -0.0027(3)
In19 0.0431(4) 0.0338(4) 0.0330(4) -0.0119(3) -0.0108(3) 0.0004(3)
In20 0.0491(5) 0.0497(4) 0.0364(4) -0.0156(4) -0.0155(4) 0.0045(4)
In21 0.0960(8) 0.0787(7) 0.0521(6) -0.0212(5) -0.0139(6) 0.0106(6)
S1 0.059(2) 0.063(2) 0.068(2) -0.0177(18) 0.0046(17) 0.0192(17)
S2 0.0497(17) 0.0413(15) 0.0490(18) -0.0168(13) -0.0003(14) 0.0048(13)
S3 0.0519(17) 0.0410(15) 0.0480(17) -0.0205(13) -0.0088(14) 0.0092(13)
S4 0.0412(16) 0.0563(17) 0.0486(18) -0.0223(14) -0.0127(13) 0.0147(13)
S5 0.0497(17) 0.0358(14) 0.0424(16) -0.0077(12) 0.0009(13) 0.0023(12)
S6 0.0480(16) 0.0334(13) 0.0350(15) -0.0125(11) -0.0103(12) 0.0086(11)
S7 0.0463(15) 0.0405(14) 0.0367(15) -0.0163(12) -0.0092(12) 0.0078(12)
S8 0.0496(17) 0.0477(16) 0.0542(18) -0.0294(14) -0.0155(14) 0.0110(13)
S9 0.0431(15) 0.0387(14) 0.0351(15) -0.0139(11) -0.0101(12) 0.0068(12)
S10 0.0515(17) 0.0660(19) 0.0424(17) -0.0244(15) -0.0217(14) 0.0230(15)
S11 0.0545(17) 0.0308(13) 0.0431(16) -0.0102(12) -0.0044(13) -0.0001(12)
S12 0.0422(14) 0.0313(12) 0.0339(14) -0.0114(11) -0.0106(11) 0.0042(11)
S13 0.0462(15) 0.0323(13) 0.0334(14) -0.0128(11) -0.0113(12) 0.0035(11)
S14 0.0486(16) 0.0355(13) 0.0427(16) -0.0166(12) -0.0166(13) 0.0053(12)
S15 0.0411(14) 0.0291(12) 0.0298(13) -0.0111(10) -0.0098(11) 0.0025(10)
S16 0.0437(15) 0.0372(13) 0.0326(14) -0.0139(11) -0.0113(12) 0.0047(11)
S17 0.0556(18) 0.0428(15) 0.0505(18) -0.0238(13) -0.0163(14) -0.0019(13)
S18 0.0463(15) 0.0359(13) 0.0385(15) -0.0143(12) -0.0127(12) 0.0006(11)
S19 0.0458(15) 0.0361(13) 0.0329(14) -0.0134(11) -0.0137(12) 0.0070(11)
S20 0.0492(17) 0.0608(18) 0.0348(16) -0.0144(13) -0.0171(13) 0.0100(14)
S21 0.149(4) 0.0321(16) 0.066(3) -0.0052(16) -0.002(2) 0.023(2)
S22 0.0560(18) 0.0351(14) 0.0473(17) -0.0097(12) -0.0190(14) 0.0095(13)
S23 0.0672(19) 0.0309(13) 0.0436(17) -0.0152(12) -0.0148(14) 0.0072(13)
S24 0.0524(17) 0.0355(14) 0.0550(18) -0.0137(13) -0.0254(14) 0.0053(12)
S25 0.0460(15) 0.0305(12) 0.0308(14) -0.0116(11) -0.0096(11) 0.0048(11)
S26 0.074(2) 0.0349(14) 0.0373(16) -0.0185(12) -0.0142(14) 0.0038(13)
S27 0.065(2) 0.0398(15) 0.067(2) -0.0197(14) -0.0355(17) 0.0014(14)
S28 0.0445(15) 0.0349(13) 0.0422(16) -0.0167(12) -0.0122(12) 0.0007(11)
S29 0.0442(15) 0.0314(12) 0.0288(13) -0.0109(10) -0.0100(11) 0.0027(11)
S30 0.0572(18) 0.0488(16) 0.0376(16) -0.0218(13) -0.0169(13) 0.0074(13)
S31 0.062(2) 0.070(2) 0.097(3) -0.039(2) -0.035(2) -0.0113(17)
S32 0.0510(17) 0.0392(14) 0.0451(17) -0.0168(12) -0.0146(13) -0.0052(12)
S33 0.0555(18) 0.0517(16) 0.0363(16) -0.0191(13) -0.0056(13) -0.0157(13)
S34 0.0536(17) 0.0463(15) 0.0330(15) -0.0128(12) -0.0132(13) -0.0005(13)
S35 0.077(2) 0.108(3) 0.0371(18) -0.0216(19) -0.0182(17) -0.015(2)
S36 0.087(3) 0.090(3) 0.094(3) -0.037(3) -0.015(2) 0.001(2)
S37 0.210(7) 0.184(6) 0.067(3) -0.063(4) -0.012(4) 0.003(5)
S38 0.153(5) 0.095(3) 0.086(3) -0.039(3) -0.033(3) 0.036(3)
Co1 0.0405(8) 0.0296(7) 0.0318(8) -0.0111(6) -0.0102(6) 0.0042(6)
Co2 0.0415(8) 0.0315(7) 0.0312(8) -0.0117(6) -0.0098(6) 0.0055(6)
Co3 0.0406(8) 0.0318(7) 0.0328(8) -0.0123(6) -0.0113(6) 0.0049(6)
Co4 0.0393(8) 0.0296(7) 0.0314(7) -0.0119(6) -0.0104(6) 0.0032(6)
Co5 0.0438(12) 0.0585(13) 0.0528(14) -0.0290(11) -0.0158(11) 0.0034(10)
Co6 0.0601(10) 0.0403(8) 0.0453(9) -0.0136(7) -0.0196(8) 0.0100(7)
Co7 0.0488(9) 0.0565(10) 0.0557(10) -0.0284(8) -0.0165(8) 0.0073(8)
Co8 0.183(3) 0.0704(13) 0.0402(11) -0.0206(10) -0.0156(14) -0.0166(15)
Co9 0.150(3) 0.138(3) 0.200(4) -0.062(3) -0.065(3) 0.012(2)
N1 0.044(5) 0.055(5) 0.052(6) -0.027(5) -0.012(4) -0.002(4)
N2 0.046(6) 0.073(6) 0.059(6) -0.032(5) -0.011(5) 0.000(5)
N3 0.059(6) 0.058(6) 0.052(6) -0.020(5) -0.017(5) 0.018(5)
N4 0.053(6) 0.044(5) 0.053(6) -0.010(5) -0.023(5) 0.008(4)
N5 0.072(7) 0.061(6) 0.095(8) -0.050(6) -0.051(6) 0.033(5)
N6 0.059(6) 0.050(5) 0.073(7) -0.025(5) -0.028(5) 0.014(5)
N7 0.072(7) 0.037(5) 0.048(6) -0.017(4) -0.020(5) 0.005(5)
N8 0.064(6) 0.052(6) 0.043(6) -0.023(5) -0.010(5) -0.002(5)
N9 0.060(6) 0.063(6) 0.052(6) -0.030(5) -0.010(5) -0.005(5)
N10 0.048(6) 0.049(5) 0.052(6) -0.025(5) -0.009(5) -0.002(4)
N11 0.036(5) 0.056(6) 0.064(7) -0.027(5) -0.014(5) 0.014(4)
N12 0.048(6) 0.062(6) 0.057(7) -0.019(5) -0.018(5) 0.009(5)
N13 0.069(7) 0.071(7) 0.057(6) -0.034(5) -0.026(5) 0.013(5)
N14 0.094(8) 0.083(7) 0.075(8) -0.048(6) -0.051(6) 0.036(6)
N15 0.155(13) 0.089(9) 0.035(7) -0.022(6) -0.019(8) 0.029(9)
N16 0.119(11) 0.072(8) 0.046(7) -0.017(6) -0.020(7) -0.008(7)
N17 0.127(9) 0.088(8) 0.038(6) -0.029(6) -0.015(6) -0.006(7)
N18 0.168(12) 0.105(9) 0.044(7) -0.029(7) -0.028(8) -0.028(8)
N19 0.25(2) 0.070(9) 0.040(7) -0.011(6) -0.034(10) -0.029(10)
N23 0.148(14) 0.236(17) 0.154(15) -0.071(14) -0.029(12) 0.016(13)
N24 0.146(13) 0.204(16) 0.141(14) -0.071(12) -0.066(10) 0.012(12)
N27 0.175(17) 0.137(14) 0.090(12) -0.031(10) -0.055(12) -0.031(12)
C1 0.043(6) 0.098(8) 0.076(8) -0.050(7) 0.000(6) -0.003(6)
C2 0.063(8) 0.082(8) 0.066(8) -0.044(7) -0.007(6) 0.001(7)
C3 0.092(11) 0.109(11) 0.121(12) -0.088(10) 0.030(9) -0.019(9)
C4 0.086(10) 0.130(11) 0.124(11) -0.080(9) 0.012(9) -0.011(8)
C5 0.054(7) 0.106(9) 0.108(10) -0.066(8) 0.000(7) 0.005(7)
C6 0.047(7) 0.112(9) 0.092(9) -0.063(8) -0.006(7) 0.000(7)
C7 0.056(8) 0.041(6) 0.070(9) -0.007(6) -0.025(7) 0.009(6)
C8 0.061(9) 0.063(8) 0.083(11) -0.025(8) -0.014(8) 0.001(7)
C9 0.062(9) 0.071(10) 0.095(12) -0.028(9) 0.004(8) -0.005(7)
C10 0.047(8) 0.091(11) 0.106(13) -0.015(10) -0.006(8) 0.015(8)
C11 0.070(9) 0.073(9) 0.050(8) -0.010(7) 0.000(7) 0.021(7)
C12 0.059(8) 0.061(8) 0.071(10) -0.017(7) -0.014(7) 0.006(7)
C13 0.102(8) 0.104(8) 0.153(10) -0.085(7) -0.078(8) 0.045(7)
C14 0.107(9) 0.085(8) 0.129(10) -0.069(7) -0.081(8) 0.030(7)
C16 0.082(9) 0.100(10) 0.151(12) -0.051(9) -0.042(9) 0.017(8)
C17 0.068(8) 0.075(8) 0.131(11) -0.051(8) -0.050(8) 0.017(6)
C18 0.069(7) 0.082(8) 0.149(10) -0.066(7) -0.044(7) 0.018(6)
C19 0.139(15) 0.063(9) 0.064(10) -0.031(8) 0.013(10) -0.043(9)
C20 0.102(11) 0.060(8) 0.042(8) -0.021(6) -0.013(7) 0.005(7)
C21 0.159(18) 0.109(14) 0.059(11) -0.034(10) -0.005(11) -0.049(13)
C22 0.176(15) 0.083(10) 0.072(9) -0.040(8) -0.027(10) 0.002(10)
C23 0.122(11) 0.054(7) 0.070(8) -0.037(6) -0.043(7) -0.001(7)
C24 0.165(14) 0.066(9) 0.068(9) -0.031(7) -0.032(9) -0.018(9)
C25 0.081(10) 0.063(8) 0.056(8) -0.033(7) -0.005(7) -0.014(7)
C26 0.077(10) 0.079(10) 0.098(12) -0.053(9) 0.033(9) -0.032(8)
C27 0.139(17) 0.071(11) 0.136(17) -0.064(12) 0.004(13) -0.038(11)
C28 0.095(12) 0.099(12) 0.102(14) -0.059(11) -0.013(10) -0.022(10)
C29 0.069(9) 0.049(7) 0.082(10) -0.036(7) -0.026(7) 0.006(6)
C30 0.066(8) 0.050(7) 0.059(8) -0.030(6) -0.009(6) -0.002(6)
C31 0.056(8) 0.064(8) 0.068(9) -0.030(7) -0.016(7) 0.019(6)
C32 0.050(7) 0.053(7) 0.089(10) -0.039(7) 0.012(7) -0.015(6)
C33 0.096(12) 0.056(8) 0.075(11) -0.008(8) -0.012(9) 0.008(8)
C34 0.095(12) 0.069(9) 0.080(11) -0.018(8) -0.020(9) 0.029(9)
C35 0.064(8) 0.053(7) 0.055(8) -0.013(6) -0.007(7) 0.009(6)
C36 0.032(6) 0.059(8) 0.071(9) -0.010(7) -0.002(6) 0.006(6)
C37 0.130(10) 0.111(9) 0.080(8) -0.065(7) -0.045(7) 0.049(8)
C38 0.153(11) 0.114(10) 0.103(9) -0.074(8) -0.076(8) 0.049(9)
C42 0.140(10) 0.112(9) 0.077(8) -0.035(7) -0.030(8) 0.069(8)
C43 0.150(18) 0.107(14) 0.060(11) -0.014(10) -0.030(12) 0.040(13)
C44 0.095(13) 0.144(17) 0.072(12) -0.039(12) -0.019(11) 0.020(12)
C45 0.14(2) 0.18(2) 0.107(18) -0.040(17) -0.065(16) 0.031(18)
C46 0.124(17) 0.20(2) 0.074(13) -0.034(14) -0.050(12) -0.012(16)
C47 0.120(15) 0.121(14) 0.056(10) -0.039(10) -0.010(10) 0.007(12)
C48 0.124(15) 0.089(11) 0.053(10) -0.014(8) -0.029(10) 0.005(10)
C49 0.140(10) 0.091(8) 0.045(7) -0.027(6) -0.024(7) -0.017(8)
C50 0.129(10) 0.086(9) 0.053(8) -0.015(7) -0.027(8) -0.004(8)
C51 0.146(11) 0.116(11) 0.075(9) -0.019(8) -0.040(9) -0.013(10)
C52 0.159(12) 0.128(12) 0.082(10) -0.022(9) -0.054(9) -0.020(10)
C53 0.159(12) 0.114(11) 0.066(9) -0.018(8) -0.046(9) -0.032(9)
C54 0.158(11) 0.098(9) 0.055(7) -0.017(7) -0.029(8) -0.028(8)
C67 0.173(12) 0.235(13) 0.179(13) -0.052(13) -0.050(11) 0.037(11)
C72 0.178(12) 0.230(14) 0.174(13) 0.003(12) 0.011(11) 0.072(11)
C73 0.19(3) 0.43(6) 0.036(12) 0.00(2) -0.022(16) -0.08(3)
C74 0.15(3) 0.51(7) 0.24(4) -0.18(5) -0.10(3) -0.03(4)
C77 0.23(4) 0.46(6) 0.10(2) -0.03(3) -0.04(2) -0.14(4)

loop_
_atom_type_symbol
_atom_type_description
_atom_type_scat_dispersion_real
_atom_type_scat_dispersion_imag
_atom_type_scat_source
C C 0.0033 0.0016 'International Tables Vol C Tables 4.2.6.8 and 6.1.1.4'
H H 0.0000 0.0000 'International Tables Vol C Tables 4.2.6.8 and 6.1.1.4'
N N 0.0061 0.0033 'International Tables Vol C Tables 4.2.6.8 and 6.1.1.4'
O O 0.0106 0.0060 'International Tables Vol C Tables 4.2.6.8 and 6.1.1.4'
In In -0.7276 1.3100 'International Tables Vol C Tables 4.2.6.8 and 6.1.1.4'
S S 0.1246 0.1234 'International Tables Vol C Tables 4.2.6.8 and 6.1.1.4'
Co Co 0.3494 0.9721 'International Tables Vol C Tables 4.2.6.8 and 6.1.1.4'

loop_
_geom_angle_atom_site_label_1
_geom_angle_atom_site_label_2
_geom_angle_atom_site_label_3
_geom_angle
_geom_angle_site_symmetry_1
_geom_angle_site_symmetry_3
_geom_angle_publ_flag
S4 In1 S2 115.67(11) . . ?
S4 In1 S3 113.64(11) . . ?
S2 In1 S3 111.14(11) . . ?
S4 In1 S1 102.14(12) . . ?
S2 In1 S1 106.71(11) . . ?
S3 In1 S1 106.44(12) . . ?
S5 In2 S2 103.93(10) . . ?
S5 In2 S6 110.92(10) . . ?
S2 In2 S6 108.69(10) . . ?
S5 In2 S7 109.11(10) . . ?
S2 In2 S7 113.71(10) . . ?
S6 In2 S7 110.34(9) . . ?
S8 In3 S3 107.19(10) . . ?
S8 In3 S9 110.74(10) . . ?
S3 In3 S9 110.94(10) . . ?
S8 In3 S6 107.97(10) . . ?
S3 In3 S6 110.73(9) . . ?
S9 In3 S6 109.21(9) . . ?
S10 In4 S4 105.50(10) . . ?
S10 In4 S9 110.19(10) . . ?
S4 In4 S9 111.37(10) . . ?
S10 In4 S7 111.16(10) . . ?
S4 In4 S7 108.03(10) . . ?
S9 In4 S7 110.47(9) . . ?
S5 In5 S11 105.67(10) . . ?
S5 In5 S13 110.26(10) . . ?
S11 In5 S13 107.01(9) . . ?
S5 In5 S12 108.59(10) . . ?
S11 In5 S12 114.18(10) . . ?
S13 In5 S12 110.99(9) . . ?
S8 In8 S17 105.08(10) . . ?
S8 In8 S18 110.50(10) . . ?
S17 In8 S18 114.32(10) . . ?
S8 In8 S14 108.54(10) . . ?
S17 In8 S14 107.42(10) . . ?
S18 In8 S14 110.69(9) . . ?
S10 In10 S20 105.31(10) . . ?
S10 In10 S16 112.78(10) . . ?
S20 In10 S16 111.50(10) . . ?
S10 In10 S19 107.93(10) . . ?
S20 In10 S19 111.35(10) . . ?
S16 In10 S19 107.95(9) . . ?
S23 In11 S22 112.76(11) . . ?
S23 In11 S11 116.24(11) . . ?
S22 In11 S11 111.23(10) . . ?
S23 In11 S21 105.48(12) . . ?
S22 In11 S21 107.05(15) . . ?
S11 In11 S21 103.01(12) . . ?
S24 In12 S22 108.18(10) . . ?
S24 In12 S12 111.14(10) . . ?
S22 In12 S12 109.63(9) . . ?
S24 In12 S25 105.84(10) . . ?
S22 In12 S25 112.23(9) . . ?
S12 In12 S25 109.76(9) . . ?
S26 In13 S23 103.56(10) . . ?
S26 In13 S25 113.19(10) . . ?
S23 In13 S25 108.97(10) . . ?
S26 In13 S13 108.87(10) . . ?
S23 In13 S13 113.54(10) . . ?
S25 In13 S13 108.75(9) . . ?
S24 In14 S27 104.29(10) . . ?
S24 In14 S28 111.94(10) . . ?
S27 In14 S28 109.72(10) . . ?
S24 In14 S14 109.90(10) . . ?
S27 In14 S14 109.28(10) . . ?
S28 In14 S14 111.44(9) . . ?
S26 In16 S30 105.62(10) . . ?
S26 In16 S16 109.63(10) . . ?
S30 In16 S16 111.63(9) . . ?
S26 In16 S29 107.78(10) . . ?
S30 In16 S29 111.96(9) . . ?
S16 In16 S29 110.04(9) . . ?
S27 In17 S17 108.04(11) . . ?
S27 In17 S32 117.93(10) . . ?
S17 In17 S32 115.22(10) . . ?
S27 In17 S31 106.08(12) . . ?
S17 In17 S31 110.14(12) . . ?
S32 In17 S31 98.50(12) . . ?
S33 In18 S32 104.82(10) . . ?
S33 In18 S28 111.03(10) . . ?
S32 In18 S28 113.20(9) . . ?
S33 In18 S18 109.64(10) . . ?
S32 In18 S18 106.43(9) . . ?
S28 In18 S18 111.42(9) . . ?
S33 In19 S34 106.26(10) . . ?
S33 In19 S29 111.54(10) . . ?
S34 In19 S29 110.98(9) . . ?
S33 In19 S19 105.95(10) . . ?
S34 In19 S19 111.97(9) . . ?
S29 In19 S19 109.99(9) . . ?
S20 In20 S34 112.98(11) . . ?
S20 In20 S30 113.54(10) . . ?
S34 In20 S30 110.21(10) . . ?
S20 In20 S35 104.84(12) . . ?
S34 In20 S35 112.33(11) . . ?
S30 In20 S35 102.37(12) . . ?
S35 In21 S36 114.39(15) . . ?
S35 In21 S37 110.0(2) . . ?
S36 In21 S37 108.6(2) . . ?
S35 In21 S38 113.51(18) . . ?
S36 In21 S38 106.83(18) . . ?
S37 In21 S38 102.8(2) . . ?
In2 S2 In1 103.03(11) . . ?
In3 S3 In1 104.12(11) . . ?
In1 S4 In4 105.09(11) . . ?
In5 S5 In2 103.44(10) . . ?
Co1 S6 In3 110.14(11) . . ?
Co1 S6 In2 107.01(11) . . ?
In3 S6 In2 107.50(10) . . ?
Co2 S7 In2 107.94(11) . . ?
Co2 S7 In4 107.57(11) . . ?
In2 S7 In4 106.93(10) . . ?
In8 S8 In3 103.59(10) . . ?
Co3 S9 In3 109.01(11) . . ?
Co3 S9 In4 106.71(11) . . ?
In3 S9 In4 108.25(10) . . ?
In4 S10 In10 103.10(11) . . ?
In5 S11 In11 104.30(10) . . ?
Co1 S12 In12 108.02(10) . . ?
Co1 S12 In5 107.47(10) . . ?
In12 S12 In5 105.73(10) . . ?
Co2 S13 In5 108.14(10) . . ?
Co2 S13 In13 108.11(11) . . ?
In5 S13 In13 107.66(10) . . ?
Co1 S14 In14 107.71(11) . . ?
Co1 S14 In8 108.93(11) . . ?
In14 S14 In8 106.94(10) . . ?
Co1 S15 Co4 110.37(11) . . ?
Co1 S15 Co2 109.03(11) . . ?
Co4 S15 Co2 108.69(11) . . ?
Co1 S15 Co3 109.82(11) . . ?
Co4 S15 Co3 109.73(11) . . ?
Co2 S15 Co3 109.17(11) . . ?
Co2 S16 In10 108.17(10) . . ?
Co2 S16 In16 109.28(11) . . ?
In10 S16 In16 107.34(10) . . ?
In17 S17 In8 102.62(10) . . ?
Co3 S18 In8 107.56(11) . . ?
Co3 S18 In18 106.02(11) . . ?
In8 S18 In18 107.45(10) . . ?
Co3 S19 In19 110.84(11) . . ?
Co3 S19 In10 109.35(11) . . ?
In19 S19 In10 106.84(10) . . ?
In10 S20 In20 105.87(11) . . ?
In11 S22 In12 104.87(11) . . ?
In11 S23 In13 103.20(10) . . ?
In14 S24 In12 102.67(10) . . ?
Co4 S25 In13 106.86(11) . . ?
Co4 S25 In12 111.80(10) . . ?
In13 S25 In12 107.56(10) . . ?
In13 S26 In16 103.94(10) . . ?
In17 S27 In14 104.57(11) . . ?
Co4 S28 In14 105.92(11) . . ?
Co4 S28 In18 107.77(11) . . ?
In14 S28 In18 108.19(10) . . ?
Co4 S29 In19 107.67(10) . . ?
Co4 S29 In16 108.81(10) . . ?
In19 S29 In16 104.85(10) . . ?
In16 S30 In20 104.63(10) . . ?
In18 S32 In17 103.16(10) . . ?
In18 S33 In19 103.33(10) . . ?
In20 S34 In19 105.84(11) . . ?
In21 S35 In20 115.08(15) . . ?
S15 Co1 S14 112.19(11) . . ?
S15 Co1 S6 113.41(10) . . ?
S14 Co1 S6 104.85(11) . . ?
S15 Co1 S12 115.13(10) . . ?
S14 Co1 S12 105.10(10) . . ?
S6 Co1 S12 105.24(10) . . ?
S16 Co2 S15 114.34(10) . . ?
S16 Co2 S7 105.06(11) . . ?
S15 Co2 S7 113.47(11) . . ?
S16 Co2 S13 104.37(10) . . ?
S15 Co2 S13 113.24(10) . . ?
S7 Co2 S13 105.43(11) . . ?
S15 Co3 S19 111.34(10) . . ?
S15 Co3 S9 113.86(10) . . ?
S19 Co3 S9 106.95(10) . . ?
S15 Co3 S18 114.17(10) . . ?
S19 Co3 S18 105.70(11) . . ?
S9 Co3 S18 104.13(11) . . ?
S15 Co4 S28 113.37(10) . . ?
S15 Co4 S29 115.09(10) . . ?
S28 Co4 S29 104.51(11) . . ?
S15 Co4 S25 112.24(10) . . ?
S28 Co4 S25 104.62(10) . . ?
S29 Co4 S25 106.08(10) . . ?
N2 Co5 N2 180.000(1) 2_665 . ?
N2 Co5 N1 85.9(4) 2_665 . ?
N2 Co5 N1 94.1(4) . . ?
N2 Co5 N1 94.1(4) 2_665 2_665 ?
N2 Co5 N1 85.9(4) . 2_665 ?
N1 Co5 N1 180.0(5) . 2_665 ?
N5 Co6 N3 93.6(4) . . ?
N5 Co6 N7 93.4(4) . . ?
N3 Co6 N7 92.6(4) . . ?
N5 Co6 N8 172.6(4) . . ?
N3 Co6 N8 91.6(4) . . ?
N7 Co6 N8 81.0(3) . . ?
N5 Co6 N4 89.7(4) . . ?
N3 Co6 N4 80.7(4) . . ?
N7 Co6 N4 172.8(4) . . ?
N8 Co6 N4 96.4(4) . . ?
N5 Co6 N6 82.4(4) . . ?
N3 Co6 N6 175.6(4) . . ?
N7 Co6 N6 89.5(4) . . ?
N8 Co6 N6 92.6(4) . . ?
N4 Co6 N6 97.3(4) . . ?
N11 Co7 N13 89.6(4) . . ?
N11 Co7 N14 93.6(4) . . ?
N13 Co7 N14 81.6(4) . . ?
N11 Co7 N9 172.8(4) . . ?
N13 Co7 N9 93.7(4) . . ?
N14 Co7 N9 93.3(4) . . ?
N11 Co7 N10 96.9(4) . . ?
N13 Co7 N10 171.1(4) . . ?
N14 Co7 N10 91.9(4) . . ?
N9 Co7 N10 80.6(3) . . ?
N11 Co7 N12 81.2(4) . . ?
N13 Co7 N12 94.2(4) . . ?
N14 Co7 N12 173.4(4) . . ?
N9 Co7 N12 92.1(4) . . ?
N10 Co7 N12 92.8(4) . . ?
N20A Co8 N15 103.2(8) . . ?
N20A Co8 N18 83.1(8) . . ?
N15 Co8 N18 173.5(5) . . ?
N20A Co8 N16 96.3(7) . . ?
N15 Co8 N16 81.9(5) . . ?
N18 Co8 N16 96.2(5) . . ?
N20A Co8 N17 163.0(8) . . ?
N15 Co8 N17 92.5(5) . . ?
N18 Co8 N17 81.4(5) . . ?
N16 Co8 N17 92.4(5) . . ?
N20A Co8 N19 78.8(7) . . ?
N15 Co8 N19 93.4(6) . . ?
N18 Co8 N19 89.2(6) . . ?
N16 Co8 N19 172.3(6) . . ?
N17 Co8 N19 93.9(5) . . ?
N20A Co8 N20 23.2(8) . . ?
N15 Co8 N20 80.8(8) . . ?
N18 Co8 N20 105.4(8) . . ?
N16 Co8 N20 87.5(7) . . ?
N17 Co8 N20 173.2(8) . . ?
N19 Co8 N20 85.7(8) . . ?
N24 Co9 N23 80.6(9) . . ?
N24 Co9 N26 88.9(9) . . ?
N23 Co9 N26 81.4(10) . . ?
N24 Co9 N21 103.6(8) . . ?
N23 Co9 N21 163.2(8) . . ?
N26 Co9 N21 82.5(8) . . ?
N24 Co9 N22 176.6(8) . . ?
N23 Co9 N22 96.1(8) . . ?
N26 Co9 N22 89.9(8) . . ?
N21 Co9 N22 79.4(7) . . ?
C1 N1 Co5 108.1(7) . . ?
C6 N2 Co5 107.9(8) . . ?
C7 N3 Co6 109.3(7) . . ?
C12 N4 Co6 107.3(7) . . ?
C13 N5 Co6 108.1(8) . . ?
C18 N6 Co6 106.8(8) . . ?
C19 N7 Co6 110.3(8) . . ?
C24 N8 Co6 106.3(8) . . ?
C25 N9 Co7 108.0(7) . . ?
C30 N10 Co7 107.7(7) . . ?
C31 N11 Co7 109.3(7) . . ?
C36 N12 Co7 107.7(7) . . ?
C37 N13 Co7 106.4(8) . . ?
C42 N14 Co7 107.4(9) . . ?
C43 N15 Co8 108.4(10) . . ?
C48 N16 Co8 108.4(9) . . ?
C49 N17 Co8 107.7(9) . . ?
C54 N18 Co8 109.9(10) . . ?
C55 N19 C55A 41.2(17) . . ?
C55 N19 Co8 114.5(17) . . ?
C55A N19 Co8 97.1(14) . . ?
N20A N20 C60A 73(3) . . ?
N20A N20 Co8 65(2) . . ?
C60A N20 Co8 102.7(18) . . ?
N20 N20A C60 118(3) . . ?
N20 N20A C60A 73(3) . . ?
C60 N20A C60A 45.1(19) . . ?
N20 N20A Co8 92(3) . . ?
C60 N20A Co8 112(2) . . ?
C60A N20A Co8 112.8(17) . . ?
C61 N21 Co9 101.1(14) . . ?
C66 N22 Co9 108.6(15) . . ?
C67 N23 Co9 104.3(17) . . ?
C72 N24 Co9 106.0(19) . . ?
C77 N28A C73 95(3) . . ?
N1 C1 C6 108.6(11) . 2_665 ?
N1 C1 C2 113.0(11) . . ?
C6 C1 C2 118.9(12) 2_665 . ?
C1 C2 C3 107.1(12) . 2_665 ?
C4 C3 C2 113.6(12) . 2_665 ?
C3 C4 C5 112.7(14) . . ?
C6 C5 C4 109.7(14) . . ?
N2 C6 C1 110.7(12) . 2_665 ?
N2 C6 C5 113.1(13) . . ?
C1 C6 C5 110.5(12) 2_665 . ?
N3 C7 C12 109.7(10) . . ?
N3 C7 C8 110.8(11) . . ?
C12 C7 C8 111.5(11) . . ?
C7 C8 C9 112.0(12) . . ?
C8 C9 C10 109.8(12) . . ?
C9 C10 C11 109.2(12) . . ?
C12 C11 C10 109.5(12) . . ?
N4 C12 C7 107.6(10) . . ?
N4 C12 C11 111.4(11) . . ?
C7 C12 C11 110.5(11) . . ?
C18 C13 N5 119.4(14) . . ?
C18 C13 C14 123.1(15) . . ?
N5 C13 C14 115.4(12) . . ?
C13 C14 C15 111.7(14) . . ?
C16 C15 C14 124(2) . . ?
C15 C16 C17 119.6(18) . . ?
C16 C17 C18 115.6(13) . . ?
C13 C18 N6 121.0(13) . . ?
C13 C18 C17 121.2(15) . . ?
N6 C18 C17 115.3(12) . . ?
C24 C19 N7 115.5(13) . . ?
C24 C19 C20 117.9(13) . . ?
N7 C19 C20 116.6(12) . . ?
C19 C20 C21 113.3(13) . . ?
C22 C21 C20 118.0(15) . . ?
C21 C22 C23 116.2(14) . . ?
C22 C23 C24 111.5(13) . . ?
C19 C24 N8 118.6(13) . . ?
C19 C24 C23 118.1(14) . . ?
N8 C24 C23 111.4(12) . . ?
C26 C25 C30 111.3(12) . . ?
C26 C25 N9 111.1(11) . . ?
C30 C25 N9 106.8(10) . . ?
C25 C26 C27 110.2(12) . . ?
C26 C27 C28 107.5(13) . . ?
C29 C28 C27 110.1(14) . . ?
C28 C29 C30 108.5(11) . . ?
N10 C30 C25 109.9(10) . . ?
N10 C30 C29 111.1(10) . . ?
C25 C30 C29 112.2(10) . . ?
N11 C31 C36 109.0(10) . . ?
N11 C31 C32 110.6(11) . . ?
C36 C31 C32 110.5(10) . . ?
C33 C32 C31 109.1(12) . . ?
C34 C33 C32 109.9(12) . . ?
C35 C34 C33 110.4(12) . . ?
C34 C35 C36 108.5(12) . . ?
N12 C36 C35 112.3(11) . . ?
N12 C36 C31 107.7(10) . . ?
C35 C36 C31 109.4(10) . . ?
C42 C37 N13 117.4(14) . . ?
C42 C37 C38 117.1(16) . . ?
N13 C37 C38 111.3(12) . . ?
C39 C38 C37 108.5(16) . . ?
C38 C39 C40 109(2) . . ?
C41 C40 C39 107(2) . . ?
C42 C41 C40 112(2) . . ?
C37 C42 N14 113.7(17) . . ?
C37 C42 C41 115.4(17) . . ?
N14 C42 C41 113.4(16) . . ?
N15 C43 C48 113.2(16) . . ?
N15 C43 C44 112.8(14) . . ?
C48 C43 C44 108.3(17) . . ?
C45 C44 C43 111.6(16) . . ?
C46 C45 C44 110.8(18) . . ?
C45 C46 C47 112(2) . . ?
C48 C47 C46 109.9(15) . . ?
C47 C48 C43 115.1(17) . . ?
C47 C48 N16 112.7(13) . . ?
C43 C48 N16 106.8(15) . . ?
N17 C49 C50 112.9(14) . . ?
N17 C49 C54 108.9(14) . . ?
C50 C49 C54 109.4(15) . . ?
C49 C50 C51 110.5(16) . . ?
C50 C51 C52 109.7(17) . . ?
C53 C52 C51 109.8(17) . . ?
C52 C53 C54 111.9(17) . . ?
N18 C54 C53 113.4(16) . . ?
N18 C54 C49 108.6(15) . . ?
C53 C54 C49 109.4(16) . . ?
C55A C55 N19 92(3) . . ?
C55A C55 C56 113(3) . . ?
N19 C55 C56 118(3) . . ?
C55A C55 C60 90(3) . . ?
N19 C55 C60 117(3) . . ?
C56 C55 C60 118(3) . . ?
C55 C55A C60A 89(3) . . ?
C55 C55A C56A 68(3) . . ?
C60A C55A C56A 113(3) . . ?
C55 C55A N19 46(2) . . ?
C60A C55A N19 110(3) . . ?
C56A C55A N19 98(2) . . ?
C56A C56 C57 77(3) . . ?
C56A C56 C55 73(3) . . ?
C57 C56 C55 108(4) . . ?
C56 C56A C57A 137(4) . . ?
C56 C56A C55A 105(3) . . ?
C57A C56A C55A 103(3) . . ?
C56 C56A C57 57(3) . . ?
C57A C56A C57 81(3) . . ?
C55A C56A C57 120(3) . . ?
C56 C57 C58 132(5) . . ?
C56 C57 C56A 45(2) . . ?
C58 C57 C56A 94(4) . . ?
C58A C57A C56A 122(4) . . ?
C58A C58 C57 135(6) . . ?
C58A C58 C59 93(5) . . ?
C57 C58 C59 100(5) . . ?
C58 C58A C57A 74(4) . . ?
C58 C58A C59A 88(4) . . ?
C57A C58A C59A 104(4) . . ?
C59A C59 C60 105(4) . . ?
C59A C59 C58 86(4) . . ?
C60 C59 C58 122(4) . . ?
C59 C59A C60A 64(3) . . ?
C59 C59A C58A 91(4) . . ?
C60A C59A C58A 126(4) . . ?
C55 C60 C59 113(4) . . ?
C55 C60 N20A 109(3) . . ?
C59 C60 N20A 115(4) . . ?
C55A C60A N20 112(3) . . ?
C55A C60A N20A 115(3) . . ?
N20 C60A N20A 34.4(13) . . ?
C55A C60A C59A 112(3) . . ?
N20 C60A C59A 112(3) . . ?
N20A C60A C59A 131(3) . . ?
N21 C61 C62 102(2) . . ?
N21 C61 C66 101.6(19) . . ?
C62 C61 C66 102(2) . . ?
C63 C62 C61 99(3) . . ?
C62 C63 C64 106(2) . . ?
C65 C64 C63 104(2) . . ?
C64 C65 C66 111(2) . . ?
N22 C66 C65 107(2) . . ?
N22 C66 C61 102(2) . . ?
C65 C66 C61 100(2) . . ?
C72 C67 C68 111(3) . . ?
C72 C67 N23 107(3) . . ?
C68 C67 N23 102(3) . . ?
C69 C68 C67 114(3) . . ?
C68 C69 C70 113(4) . . ?
C71 C70 C69 131(4) . . ?
C70 C71 C72 103(3) . . ?
C71 C72 N24 109(3) . . ?
C71 C72 C67 120(3) . . ?
N24 C72 C67 103(3) . . ?
C74 C73 N27 98(3) . . ?
C74 C73 N28A 122(3) . . ?
N27 C73 N28A 108(3) . . ?
C76 C77 N28A 117(4) . . ?

loop_
_geom_bond_atom_site_label_1
_geom_bond_atom_site_label_2
_geom_bond_distance
_geom_bond_site_symmetry_2
_geom_bond_publ_flag
In1 S4 2.431(3) . ?
In1 S2 2.436(3) . ?
In1 S3 2.446(3) . ?
In1 S1 2.494(3) . ?
In2 S5 2.425(3) . ?
In2 S2 2.431(3) . ?
In2 S6 2.486(3) . ?
In2 S7 2.488(3) . ?
In3 S8 2.433(3) . ?
In3 S3 2.440(3) . ?
In3 S9 2.470(3) . ?
In3 S6 2.479(3) . ?
In4 S10 2.409(3) . ?
In4 S4 2.442(3) . ?
In4 S9 2.480(3) . ?
In4 S7 2.499(3) . ?
In5 S5 2.418(3) . ?
In5 S11 2.440(3) . ?
In5 S13 2.482(3) . ?
In5 S12 2.484(3) . ?
In8 S8 2.428(3) . ?
In8 S17 2.445(3) . ?
In8 S18 2.480(3) . ?
In8 S14 2.501(3) . ?
In10 S10 2.418(3) . ?
In10 S20 2.421(3) . ?
In10 S16 2.476(3) . ?
In10 S19 2.508(3) . ?
In11 S23 2.418(3) . ?
In11 S22 2.439(3) . ?
In11 S11 2.442(3) . ?
In11 S21 2.486(3) . ?
In12 S24 2.439(3) . ?
In12 S22 2.444(3) . ?
In12 S12 2.478(3) . ?
In12 S25 2.489(3) . ?
In13 S26 2.408(3) . ?
In13 S23 2.436(3) . ?
In13 S25 2.481(3) . ?
In13 S13 2.501(3) . ?
In14 S24 2.435(3) . ?
In14 S27 2.447(3) . ?
In14 S28 2.481(3) . ?
In14 S14 2.481(3) . ?
In16 S26 2.419(3) . ?
In16 S30 2.436(3) . ?
In16 S16 2.479(3) . ?
In16 S29 2.500(3) . ?
In17 S27 2.442(3) . ?
In17 S17 2.443(3) . ?
In17 S32 2.451(3) . ?
In17 S31 2.493(3) . ?
In18 S33 2.417(3) . ?
In18 S32 2.440(3) . ?
In18 S28 2.481(3) . ?
In18 S18 2.496(3) . ?
In19 S33 2.442(3) . ?
In19 S34 2.442(3) . ?
In19 S29 2.479(2) . ?
In19 S19 2.481(3) . ?
In20 S20 2.439(3) . ?
In20 S34 2.440(3) . ?
In20 S30 2.457(3) . ?
In20 S35 2.470(3) . ?
In21 S35 2.377(4) . ?
In21 S36 2.457(5) . ?
In21 S37 2.458(5) . ?
In21 S38 2.475(5) . ?
S6 Co1 2.324(3) . ?
S7 Co2 2.332(3) . ?
S9 Co3 2.337(3) . ?
S12 Co1 2.339(3) . ?
S13 Co2 2.334(3) . ?
S14 Co1 2.318(3) . ?
S15 Co1 2.317(3) . ?
S15 Co4 2.322(3) . ?
S15 Co2 2.323(3) . ?
S15 Co3 2.324(3) . ?
S16 Co2 2.320(3) . ?
S18 Co3 2.339(3) . ?
S19 Co3 2.332(3) . ?
S25 Co4 2.333(3) . ?
S28 Co4 2.326(3) . ?
S29 Co4 2.330(3) . ?
Co5 N2 2.007(9) 2_665 ?
Co5 N2 2.007(9) . ?
Co5 N1 2.008(9) . ?
Co5 N1 2.008(9) 2_665 ?
Co6 N5 2.157(10) . ?
Co6 N3 2.165(10) . ?
Co6 N7 2.193(10) . ?
Co6 N8 2.194(9) . ?
Co6 N4 2.197(10) . ?
Co6 N6 2.199(10) . ?
Co7 N11 2.170(10) . ?
Co7 N13 2.171(10) . ?
Co7 N14 2.178(11) . ?
Co7 N9 2.184(10) . ?
Co7 N10 2.185(9) . ?
Co7 N12 2.196(10) . ?
Co8 N20A 2.11(2) . ?
Co8 N15 2.157(15) . ?
Co8 N18 2.189(16) . ?
Co8 N16 2.196(12) . ?
Co8 N17 2.197(12) . ?
Co8 N19 2.204(13) . ?
Co8 N20 2.33(3) . ?
Co9 N24 2.114(19) . ?
Co9 N23 2.16(2) . ?
Co9 N26 2.22(3) . ?
Co9 N21 2.25(2) . ?
Co9 N22 2.266(18) . ?
N1 C1 1.492(15) . ?
N2 C6 1.456(17) . ?
N3 C7 1.506(16) . ?
N4 C12 1.499(15) . ?
N5 C13 1.481(17) . ?
N6 C18 1.461(17) . ?
N7 C19 1.431(16) . ?
N8 C24 1.489(18) . ?
N9 C25 1.537(15) . ?
N10 C30 1.480(15) . ?
N11 C31 1.499(15) . ?
N12 C36 1.506(15) . ?
N13 C37 1.459(18) . ?
N14 C42 1.49(2) . ?
N15 C43 1.48(2) . ?
N16 C48 1.54(2) . ?
N17 C49 1.51(2) . ?
N18 C54 1.51(2) . ?
N19 C55 1.32(3) . ?
N19 C55A 1.83(4) . ?
N20 N20A 0.92(3) . ?
N20 C60A 1.55(4) . ?
N20A C60 1.55(5) . ?
N20A C60A 1.55(4) . ?
N21 C61 1.58(3) . ?
N22 C66 1.47(3) . ?
N23 C67 1.52(4) . ?
N24 C72 1.46(3) . ?
N27 C73 1.56(4) . ?
N28A C77 1.52(4) . ?
N28A C73 1.58(4) . ?
C1 C6 1.493(19) 2_665 ?
C1 C2 1.532(18) . ?
C2 C3 1.60(2) 2_665 ?
C3 C4 1.50(2) . ?
C3 C2 1.60(2) 2_665 ?
C4 C5 1.57(2) . ?
C5 C6 1.566(18) . ?
C6 C1 1.493(19) 2_665 ?
C7 C12 1.525(16) . ?
C7 C8 1.527(17) . ?
C8 C9 1.564(19) . ?
C9 C10 1.57(2) . ?
C10 C11 1.59(2) . ?
C11 C12 1.540(18) . ?
C13 C18 1.36(2) . ?
C13 C14 1.51(2) . ?
C14 C15 1.56(3) . ?
C15 C16 1.33(3) . ?
C16 C17 1.52(2) . ?
C17 C18 1.520(19) . ?
C19 C24 1.411(19) . ?
C19 C20 1.476(18) . ?
C20 C21 1.55(2) . ?
C21 C22 1.41(2) . ?
C22 C23 1.56(2) . ?
C23 C24 1.567(18) . ?
C25 C26 1.507(19) . ?
C25 C30 1.509(17) . ?
C26 C27 1.55(2) . ?
C27 C28 1.56(2) . ?
C28 C29 1.547(19) . ?
C29 C30 1.556(16) . ?
C31 C36 1.560(16) . ?
C31 C32 1.569(17) . ?
C32 C33 1.57(2) . ?
C33 C34 1.56(2) . ?
C34 C35 1.52(2) . ?
C35 C36 1.542(17) . ?
C37 C42 1.39(2) . ?
C37 C38 1.60(2) . ?
C38 C39 1.53(3) . ?
C39 C40 1.61(3) . ?
C40 C41 1.59(3) . ?
C41 C42 1.57(3) . ?
C43 C48 1.53(2) . ?
C43 C44 1.61(3) . ?
C44 C45 1.55(3) . ?
C45 C46 1.53(3) . ?
C46 C47 1.56(2) . ?
C47 C48 1.51(2) . ?
C49 C50 1.54(2) . ?
C49 C54 1.58(2) . ?
C50 C51 1.54(3) . ?
C51 C52 1.59(2) . ?
C52 C53 1.52(3) . ?
C53 C54 1.57(3) . ?
C55 C55A 1.20(4) . ?
C55 C56 1.50(5) . ?
C55 C60 1.51(5) . ?
C55A C60A 1.34(4) . ?
C55A C56A 1.63(4) . ?
C56 C56A 1.21(4) . ?
C56 C57 1.43(6) . ?
C56A C57A 1.62(5) . ?
C56A C57 1.66(6) . ?
C57 C58 1.52(7) . ?
C57A C58A 1.55(7) . ?
C58 C58A 1.43(7) . ?
C58 C59 1.59(6) . ?
C58A C59A 1.59(6) . ?
C59 C59A 1.47(6) . ?
C59 C60 1.53(6) . ?
C59A C60A 1.55(5) . ?
C61 C62 1.62(4) . ?
C61 C66 1.63(3) . ?
C62 C63 1.54(4) . ?
C63 C64 1.57(3) . ?
C64 C65 1.44(3) . ?
C65 C66 1.57(3) . ?
C67 C72 1.463(18) . ?
C67 C68 1.476(18) . ?
C68 C69 1.450(18) . ?
C69 C70 1.462(18) . ?
C70 C71 1.452(19) . ?
C71 C72 1.460(19) . ?
C73 C74 1.40(5) . ?
C76 C77 1.31(5) . ?

loop_
_geom_torsion_atom_site_label_1
_geom_torsion_atom_site_label_2
_geom_torsion_atom_site_label_3
_geom_torsion_atom_site_label_4
_geom_torsion
_geom_torsion_site_symmetry_1
_geom_torsion_site_symmetry_2
_geom_torsion_site_symmetry_3
_geom_torsion_site_symmetry_4
_geom_torsion_publ_flag
S5 In2 S2 In1 -176.01(12) . . . . ?
S6 In2 S2 In1 65.81(13) . . . . ?
S7 In2 S2 In1 -57.51(14) . . . . ?
S4 In1 S2 In2 61.13(15) . . . . ?
S3 In1 S2 In2 -70.39(14) . . . . ?
S1 In1 S2 In2 173.96(13) . . . . ?
S8 In3 S3 In1 -177.76(10) . . . . ?
S9 In3 S3 In1 61.22(12) . . . . ?
S6 In3 S3 In1 -60.22(13) . . . . ?
S4 In1 S3 In3 -65.35(13) . . . . ?
S2 In1 S3 In3 67.21(13) . . . . ?
S1 In1 S3 In3 -176.97(11) . . . . ?
S2 In1 S4 In4 -66.10(14) . . . . ?
S3 In1 S4 In4 64.23(13) . . . . ?
S1 In1 S4 In4 178.45(12) . . . . ?
S10 In4 S4 In1 -178.28(12) . . . . ?
S9 In4 S4 In1 -58.73(13) . . . . ?
S7 In4 S4 In1 62.76(13) . . . . ?
S11 In5 S5 In2 -176.08(11) . . . . ?
S13 In5 S5 In2 -60.78(13) . . . . ?
S12 In5 S5 In2 61.02(13) . . . . ?
S2 In2 S5 In5 -177.10(12) . . . . ?
S6 In2 S5 In5 -60.47(14) . . . . ?
S7 In2 S5 In5 61.28(14) . . . . ?
S8 In3 S6 Co1 -66.79(14) . . . . ?
S3 In3 S6 Co1 176.14(11) . . . . ?
S9 In3 S6 Co1 53.69(14) . . . . ?
S8 In3 S6 In2 176.95(10) . . . . ?
S3 In3 S6 In2 59.88(13) . . . . ?
S9 In3 S6 In2 -62.57(12) . . . . ?
S5 In2 S6 Co1 65.48(13) . . . . ?
S2 In2 S6 Co1 179.14(11) . . . . ?
S7 In2 S6 Co1 -55.55(12) . . . . ?
S5 In2 S6 In3 -176.22(10) . . . . ?
S2 In2 S6 In3 -62.57(12) . . . . ?
S7 In2 S6 In3 62.75(12) . . . . ?
S5 In2 S7 Co2 -67.53(13) . . . . ?
S2 In2 S7 Co2 176.98(11) . . . . ?
S6 In2 S7 Co2 54.57(13) . . . . ?
S5 In2 S7 In4 176.98(10) . . . . ?
S2 In2 S7 In4 61.50(13) . . . . ?
S6 In2 S7 In4 -60.91(12) . . . . ?
S10 In4 S7 Co2 67.01(14) . . . . ?
S4 In4 S7 Co2 -177.69(11) . . . . ?
S9 In4 S7 Co2 -55.65(13) . . . . ?
S10 In4 S7 In2 -177.26(10) . . . . ?
S4 In4 S7 In2 -61.96(13) . . . . ?
S9 In4 S7 In2 60.08(12) . . . . ?
S17 In8 S8 In3 -177.08(10) . . . . ?
S18 In8 S8 In3 59.13(13) . . . . ?
S14 In8 S8 In3 -62.42(13) . . . . ?
S3 In3 S8 In8 -178.78(10) . . . . ?
S9 In3 S8 In8 -57.64(13) . . . . ?
S6 In3 S8 In8 61.88(13) . . . . ?
S8 In3 S9 Co3 65.21(13) . . . . ?
S3 In3 S9 Co3 -175.89(11) . . . . ?
S6 In3 S9 Co3 -53.56(13) . . . . ?
S8 In3 S9 In4 -179.08(9) . . . . ?
S3 In3 S9 In4 -60.17(12) . . . . ?
S6 In3 S9 In4 62.15(12) . . . . ?
S10 In4 S9 Co3 -67.43(12) . . . . ?
S4 In4 S9 Co3 175.85(10) . . . . ?
S7 In4 S9 Co3 55.79(13) . . . . ?
S10 In4 S9 In3 175.37(10) . . . . ?
S4 In4 S9 In3 58.65(12) . . . . ?
S7 In4 S9 In3 -61.41(12) . . . . ?
S4 In4 S10 In10 -174.65(11) . . . . ?
S9 In4 S10 In10 65.03(13) . . . . ?
S7 In4 S10 In10 -57.79(14) . . . . ?
S20 In10 S10 In4 178.78(11) . . . . ?
S16 In10 S10 In4 56.98(14) . . . . ?
S19 In10 S10 In4 -62.19(13) . . . . ?
S5 In5 S11 In11 -178.31(11) . . . . ?
S13 In5 S11 In11 64.18(13) . . . . ?
S12 In5 S11 In11 -59.04(13) . . . . ?
S23 In11 S11 In5 -67.42(14) . . . . ?
S22 In11 S11 In5 63.42(13) . . . . ?
S21 In11 S11 In5 177.79(15) . . . . ?
S24 In12 S12 Co1 65.13(13) . . . . ?
S22 In12 S12 Co1 -175.32(11) . . . . ?
S25 In12 S12 Co1 -51.61(13) . . . . ?
S24 In12 S12 In5 179.94(9) . . . . ?
S22 In12 S12 In5 -60.51(12) . . . . ?
S25 In12 S12 In5 63.20(11) . . . . ?
S5 In5 S12 Co1 -68.55(12) . . . . ?
S11 In5 S12 Co1 173.84(10) . . . . ?
S13 In5 S12 Co1 52.80(12) . . . . ?
S5 In5 S12 In12 176.26(9) . . . . ?
S11 In5 S12 In12 58.66(12) . . . . ?
S13 In5 S12 In12 -62.38(11) . . . . ?
S5 In5 S13 Co2 65.71(13) . . . . ?
S11 In5 S13 Co2 -179.84(11) . . . . ?
S12 In5 S13 Co2 -54.66(13) . . . . ?
S5 In5 S13 In13 -177.70(9) . . . . ?
S11 In5 S13 In13 -63.25(12) . . . . ?
S12 In5 S13 In13 61.93(11) . . . . ?
S26 In13 S13 Co2 -67.91(13) . . . . ?
S23 In13 S13 Co2 177.31(11) . . . . ?
S25 In13 S13 Co2 55.83(12) . . . . ?
S26 In13 S13 In5 175.49(9) . . . . ?
S23 In13 S13 In5 60.71(13) . . . . ?
S25 In13 S13 In5 -60.77(11) . . . . ?
S24 In14 S14 Co1 -68.48(13) . . . . ?
S27 In14 S14 Co1 177.64(11) . . . . ?
S28 In14 S14 Co1 56.21(13) . . . . ?
S24 In14 S14 In8 174.56(10) . . . . ?
S27 In14 S14 In8 60.68(13) . . . . ?
S28 In14 S14 In8 -60.75(12) . . . . ?
S8 In8 S14 Co1 67.08(14) . . . . ?
S17 In8 S14 Co1 -179.79(11) . . . . ?
S18 In8 S14 Co1 -54.35(14) . . . . ?
S8 In8 S14 In14 -176.77(10) . . . . ?
S17 In8 S14 In14 -63.64(12) . . . . ?
S18 In8 S14 In14 61.80(12) . . . . ?
S10 In10 S16 Co2 -64.30(14) . . . . ?
S20 In10 S16 Co2 177.46(11) . . . . ?
S19 In10 S16 Co2 54.85(13) . . . . ?
S10 In10 S16 In16 177.89(10) . . . . ?
S20 In10 S16 In16 59.65(13) . . . . ?
S19 In10 S16 In16 -62.95(12) . . . . ?
S26 In16 S16 Co2 65.75(13) . . . . ?
S30 In16 S16 Co2 -177.57(10) . . . . ?
S29 In16 S16 Co2 -52.63(12) . . . . ?
S26 In16 S16 In10 -177.17(10) . . . . ?
S30 In16 S16 In10 -60.49(13) . . . . ?
S29 In16 S16 In10 64.46(12) . . . . ?
S27 In17 S17 In8 -73.00(12) . . . . ?
S32 In17 S17 In8 61.26(13) . . . . ?
S31 In17 S17 In8 171.55(12) . . . . ?
S8 In8 S17 In17 -176.22(10) . . . . ?
S18 In8 S17 In17 -54.89(13) . . . . ?
S14 In8 S17 In17 68.34(12) . . . . ?
S8 In8 S18 Co3 -67.75(13) . . . . ?
S17 In8 S18 Co3 173.96(10) . . . . ?
S14 In8 S18 Co3 52.51(13) . . . . ?
S8 In8 S18 In18 178.48(10) . . . . ?
S17 In8 S18 In18 60.20(12) . . . . ?
S14 In8 S18 In18 -61.25(12) . . . . ?
S33 In18 S18 Co3 68.19(12) . . . . ?
S32 In18 S18 Co3 -178.95(10) . . . . ?
S28 In18 S18 Co3 -55.11(13) . . . . ?
S33 In18 S18 In8 -177.01(9) . . . . ?
S32 In18 S18 In8 -64.16(12) . . . . ?
S28 In18 S18 In8 59.68(12) . . . . ?
S33 In19 S19 Co3 -66.69(13) . . . . ?
S34 In19 S19 Co3 177.89(11) . . . . ?
S29 In19 S19 Co3 53.99(13) . . . . ?
S33 In19 S19 In10 174.26(10) . . . . ?
S34 In19 S19 In10 58.84(12) . . . . ?
S29 In19 S19 In10 -65.06(11) . . . . ?
S10 In10 S19 Co3 65.31(13) . . . . ?
S20 In10 S19 Co3 -179.58(11) . . . . ?
S16 In10 S19 Co3 -56.88(12) . . . . ?
S10 In10 S19 In19 -174.67(10) . . . . ?
S20 In10 S19 In19 -59.56(12) . . . . ?
S16 In10 S19 In19 63.14(11) . . . . ?
S10 In10 S20 In20 177.65(12) . . . . ?
S16 In10 S20 In20 -59.72(14) . . . . ?
S19 In10 S20 In20 60.92(13) . . . . ?
S34 In20 S20 In10 -63.59(14) . . . . ?
S30 In20 S20 In10 62.86(14) . . . . ?
S35 In20 S20 In10 173.78(13) . . . . ?
S23 In11 S22 In12 64.31(13) . . . . ?
S11 In11 S22 In12 -68.32(13) . . . . ?
S21 In11 S22 In12 179.86(12) . . . . ?
S24 In12 S22 In11 -172.90(11) . . . . ?
S12 In12 S22 In11 65.75(13) . . . . ?
S25 In12 S22 In11 -56.49(13) . . . . ?
S22 In11 S23 In13 -69.51(13) . . . . ?
S11 In11 S23 In13 60.61(14) . . . . ?
S21 In11 S23 In13 174.00(15) . . . . ?
S26 In13 S23 In11 -173.19(11) . . . . ?
S25 In13 S23 In11 66.07(13) . . . . ?
S13 In13 S23 In11 -55.29(14) . . . . ?
S27 In14 S24 In12 177.21(12) . . . . ?
S28 In14 S24 In12 -64.23(13) . . . . ?
S14 In14 S24 In12 60.17(13) . . . . ?
S22 In12 S24 In14 -179.53(11) . . . . ?
S12 In12 S24 In14 -59.11(13) . . . . ?
S25 In12 S24 In14 60.00(12) . . . . ?
S26 In13 S25 Co4 63.18(13) . . . . ?
S23 In13 S25 Co4 177.82(10) . . . . ?
S13 In13 S25 Co4 -57.94(12) . . . . ?
S26 In13 S25 In12 -176.63(9) . . . . ?
S23 In13 S25 In12 -61.99(12) . . . . ?
S13 In13 S25 In12 62.25(11) . . . . ?
S24 In12 S25 Co4 -67.64(13) . . . . ?
S22 In12 S25 Co4 174.56(11) . . . . ?
S12 In12 S25 Co4 52.38(13) . . . . ?
S24 In12 S25 In13 175.35(9) . . . . ?
S22 In12 S25 In13 57.55(12) . . . . ?
S12 In12 S25 In13 -64.63(11) . . . . ?
S23 In13 S26 In16 -177.72(11) . . . . ?
S25 In13 S26 In16 -59.88(14) . . . . ?
S13 In13 S26 In16 61.17(13) . . . . ?
S30 In16 S26 In13 179.43(11) . . . . ?
S16 In16 S26 In13 -60.17(13) . . . . ?
S29 In16 S26 In13 59.60(13) . . . . ?
S17 In17 S27 In14 70.12(14) . . . . ?
S32 In17 S27 In14 -62.72(16) . . . . ?
S31 In17 S27 In14 -171.80(13) . . . . ?
S24 In14 S27 In17 179.66(12) . . . . ?
S28 In14 S27 In17 59.60(14) . . . . ?
S14 In14 S27 In17 -62.87(14) . . . . ?
S24 In14 S28 Co4 67.78(13) . . . . ?
S27 In14 S28 Co4 -176.93(10) . . . . ?
S14 In14 S28 Co4 -55.75(12) . . . . ?
S24 In14 S28 In18 -176.90(10) . . . . ?
S27 In14 S28 In18 -61.61(13) . . . . ?
S14 In14 S28 In18 59.57(12) . . . . ?
S33 In18 S28 Co4 -67.07(13) . . . . ?
S32 In18 S28 Co4 175.35(11) . . . . ?
S18 In18 S28 Co4 55.44(13) . . . . ?
S33 In18 S28 In14 178.83(10) . . . . ?
S32 In18 S28 In14 61.25(13) . . . . ?
S18 In18 S28 In14 -58.66(13) . . . . ?
S33 In19 S29 Co4 65.42(13) . . . . ?
S34 In19 S29 Co4 -176.31(10) . . . . ?
S19 In19 S29 Co4 -51.84(13) . . . . ?
S33 In19 S29 In16 -178.82(9) . . . . ?
S34 In19 S29 In16 -60.55(12) . . . . ?
S19 In19 S29 In16 63.92(11) . . . . ?
S26 In16 S29 Co4 -67.97(12) . . . . ?
S30 In16 S29 Co4 176.30(10) . . . . ?
S16 In16 S29 Co4 51.54(12) . . . . ?
S26 In16 S29 In19 177.07(9) . . . . ?
S30 In16 S29 In19 61.33(12) . . . . ?
S16 In16 S29 In19 -63.42(11) . . . . ?
S26 In16 S30 In20 179.55(11) . . . . ?
S16 In16 S30 In20 60.46(13) . . . . ?
S29 In16 S30 In20 -63.41(12) . . . . ?
S20 In20 S30 In16 -62.84(14) . . . . ?
S34 In20 S30 In16 65.06(13) . . . . ?
S35 In20 S30 In16 -175.27(12) . . . . ?
S33 In18 S32 In17 -177.35(11) . . . . ?
S28 In18 S32 In17 -56.21(13) . . . . ?
S18 In18 S32 In17 66.51(12) . . . . ?
S27 In17 S32 In18 59.69(14) . . . . ?
S17 In17 S32 In18 -69.89(12) . . . . ?
S31 In17 S32 In18 173.03(12) . . . . ?
S32 In18 S33 In19 -179.78(10) . . . . ?
S28 In18 S33 In19 57.66(13) . . . . ?
S18 In18 S33 In19 -65.88(13) . . . . ?
S34 In19 S33 In18 -178.33(10) . . . . ?
S29 In19 S33 In18 -57.26(13) . . . . ?
S19 In19 S33 In18 62.41(13) . . . . ?
S20 In20 S34 In19 62.51(13) . . . . ?
S30 In20 S34 In19 -65.69(13) . . . . ?
S35 In20 S34 In19 -179.14(13) . . . . ?
S33 In19 S34 In20 -174.86(11) . . . . ?
S29 In19 S34 In20 63.71(13) . . . . ?
S19 In19 S34 In20 -59.63(13) . . . . ?
S36 In21 S35 In20 42.9(2) . . . . ?
S37 In21 S35 In20 165.4(2) . . . . ?
S38 In21 S35 In20 -80.1(2) . . . . ?
S20 In20 S35 In21 113.55(18) . . . . ?
S34 In20 S35 In21 -9.5(2) . . . . ?
S30 In20 S35 In21 -127.69(17) . . . . ?
Co4 S15 Co1 S14 60.32(13) . . . . ?
Co2 S15 Co1 S14 179.64(10) . . . . ?
Co3 S15 Co1 S14 -60.78(14) . . . . ?
Co4 S15 Co1 S6 178.89(10) . . . . ?
Co2 S15 Co1 S6 -61.79(13) . . . . ?
Co3 S15 Co1 S6 57.79(14) . . . . ?
Co4 S15 Co1 S12 -59.82(14) . . . . ?
Co2 S15 Co1 S12 59.50(14) . . . . ?
Co3 S15 Co1 S12 179.08(11) . . . . ?
In14 S14 Co1 S15 -57.47(13) . . . . ?
In8 S14 Co1 S15 58.19(14) . . . . ?
In14 S14 Co1 S6 179.02(10) . . . . ?
In8 S14 Co1 S6 -65.32(13) . . . . ?
In14 S14 Co1 S12 68.34(13) . . . . ?
In8 S14 Co1 S12 -176.00(10) . . . . ?
In3 S6 Co1 S15 -56.71(14) . . . . ?
In2 S6 Co1 S15 59.86(13) . . . . ?
In3 S6 Co1 S14 66.01(13) . . . . ?
In2 S6 Co1 S14 -177.42(10) . . . . ?
In3 S6 Co1 S12 176.60(11) . . . . ?
In2 S6 Co1 S12 -66.84(12) . . . . ?
In12 S12 Co1 S15 57.38(14) . . . . ?
In5 S12 Co1 S15 -56.27(14) . . . . ?
In12 S12 Co1 S14 -66.58(13) . . . . ?
In5 S12 Co1 S14 179.77(10) . . . . ?
In12 S12 Co1 S6 -176.98(11) . . . . ?
In5 S12 Co1 S6 69.36(13) . . . . ?
In10 S16 Co2 S15 -58.79(13) . . . . ?
In16 S16 Co2 S15 57.77(13) . . . . ?
In10 S16 Co2 S7 66.27(13) . . . . ?
In16 S16 Co2 S7 -177.17(10) . . . . ?
In10 S16 Co2 S13 176.95(10) . . . . ?
In16 S16 Co2 S13 -66.49(13) . . . . ?
Co1 S15 Co2 S16 -179.42(10) . . . . ?
Co4 S15 Co2 S16 -59.06(13) . . . . ?
Co3 S15 Co2 S16 60.61(14) . . . . ?
Co1 S15 Co2 S7 60.10(14) . . . . ?
Co4 S15 Co2 S7 -179.55(10) . . . . ?
Co3 S15 Co2 S7 -59.88(14) . . . . ?
Co1 S15 Co2 S13 -60.03(14) . . . . ?
Co4 S15 Co2 S13 60.32(14) . . . . ?
Co3 S15 Co2 S13 179.99(11) . . . . ?
In2 S7 Co2 S16 177.16(10) . . . . ?
In4 S7 Co2 S16 -67.78(13) . . . . ?
In2 S7 Co2 S15 -57.24(13) . . . . ?
In4 S7 Co2 S15 57.82(14) . . . . ?
In2 S7 Co2 S13 67.24(13) . . . . ?
In4 S7 Co2 S13 -177.70(11) . . . . ?
In5 S13 Co2 S16 -176.47(10) . . . . ?
In13 S13 Co2 S16 67.24(13) . . . . ?
In5 S13 Co2 S15 58.57(14) . . . . ?
In13 S13 Co2 S15 -57.72(13) . . . . ?
In5 S13 Co2 S7 -66.05(13) . . . . ?
In13 S13 Co2 S7 177.66(11) . . . . ?
Co1 S15 Co3 S19 -179.63(11) . . . . ?
Co4 S15 Co3 S19 58.89(14) . . . . ?
Co2 S15 Co3 S19 -60.14(14) . . . . ?
Co1 S15 Co3 S9 -58.62(15) . . . . ?
Co4 S15 Co3 S9 179.89(11) . . . . ?
Co2 S15 Co3 S9 60.87(14) . . . . ?
Co1 S15 Co3 S18 60.79(14) . . . . ?
Co4 S15 Co3 S18 -60.69(14) . . . . ?
Co2 S15 Co3 S18 -179.72(11) . . . . ?
In19 S19 Co3 S15 -57.37(14) . . . . ?
In10 S19 Co3 S15 60.15(13) . . . . ?
In19 S19 Co3 S9 177.66(10) . . . . ?
In10 S19 Co3 S9 -64.81(12) . . . . ?
In19 S19 Co3 S18 67.12(13) . . . . ?
In10 S19 Co3 S18 -175.35(10) . . . . ?
In3 S9 Co3 S15 57.54(14) . . . . ?
In4 S9 Co3 S15 -59.15(13) . . . . ?
In3 S9 Co3 S19 -179.04(10) . . . . ?
In4 S9 Co3 S19 64.26(12) . . . . ?
In3 S9 Co3 S18 -67.42(13) . . . . ?
In4 S9 Co3 S18 175.89(10) . . . . ?
In8 S18 Co3 S15 -56.66(14) . . . . ?
In18 S18 Co3 S15 58.06(14) . . . . ?
In8 S18 Co3 S19 -179.37(10) . . . . ?
In18 S18 Co3 S19 -64.65(12) . . . . ?
In8 S18 Co3 S9 68.10(12) . . . . ?
In18 S18 Co3 S9 -177.18(10) . . . . ?
Co1 S15 Co4 S28 -61.67(14) . . . . ?
Co2 S15 Co4 S28 178.80(10) . . . . ?
Co3 S15 Co4 S28 59.48(14) . . . . ?
Co1 S15 Co4 S29 178.08(10) . . . . ?
Co2 S15 Co4 S29 58.55(13) . . . . ?
Co3 S15 Co4 S29 -60.77(14) . . . . ?
Co1 S15 Co4 S25 56.61(14) . . . . ?
Co2 S15 Co4 S25 -62.91(14) . . . . ?
Co3 S15 Co4 S25 177.77(11) . . . . ?
In14 S28 Co4 S15 58.36(13) . . . . ?
In18 S28 Co4 S15 -57.25(14) . . . . ?
In14 S28 Co4 S29 -175.55(9) . . . . ?
In18 S28 Co4 S29 68.84(12) . . . . ?
In14 S28 Co4 S25 -64.25(12) . . . . ?
In18 S28 Co4 S25 -179.86(10) . . . . ?
In19 S29 Co4 S15 57.02(13) . . . . ?
In16 S29 Co4 S15 -56.09(13) . . . . ?
In19 S29 Co4 S28 -67.98(12) . . . . ?
In16 S29 Co4 S28 178.90(10) . . . . ?
In19 S29 Co4 S25 -178.23(10) . . . . ?
In16 S29 Co4 S25 68.65(12) . . . . ?
In13 S25 Co4 S15 62.60(13) . . . . ?
In12 S25 Co4 S15 -54.83(14) . . . . ?
In13 S25 Co4 S28 -174.06(10) . . . . ?
In12 S25 Co4 S28 68.51(13) . . . . ?
In13 S25 Co4 S29 -63.89(12) . . . . ?
In12 S25 Co4 S29 178.68(11) . . . . ?
N2 Co5 N1 C1 12.2(8) 2_665 . . . ?
N2 Co5 N1 C1 -167.8(8) . . . . ?
N1 Co5 N1 C1 -158(100) 2_665 . . . ?
N2 Co5 N2 C6 -12(73) 2_665 . . . ?
N1 Co5 N2 C6 166.3(9) . . . . ?
N1 Co5 N2 C6 -13.7(9) 2_665 . . . ?
N5 Co6 N3 C7 -80.0(8) . . . . ?
N7 Co6 N3 C7 -173.6(8) . . . . ?
N8 Co6 N3 C7 105.3(8) . . . . ?
N4 Co6 N3 C7 9.1(8) . . . . ?
N6 Co6 N3 C7 -55(5) . . . . ?
N5 Co6 N4 C12 114.0(8) . . . . ?
N3 Co6 N4 C12 20.3(8) . . . . ?
N7 Co6 N4 C12 -2(3) . . . . ?
N8 Co6 N4 C12 -70.3(8) . . . . ?
N6 Co6 N4 C12 -163.7(8) . . . . ?
N3 Co6 N5 C13 173.7(11) . . . . ?
N7 Co6 N5 C13 -93.5(11) . . . . ?
N8 Co6 N5 C13 -52(3) . . . . ?
N4 Co6 N5 C13 93.0(11) . . . . ?
N6 Co6 N5 C13 -4.4(11) . . . . ?
N5 Co6 N6 C18 -3.8(10) . . . . ?
N3 Co6 N6 C18 -29(6) . . . . ?
N7 Co6 N6 C18 89.7(10) . . . . ?
N8 Co6 N6 C18 170.7(10) . . . . ?
N4 Co6 N6 C18 -92.5(10) . . . . ?
N5 Co6 N7 C19 -178.6(10) . . . . ?
N3 Co6 N7 C19 -84.9(10) . . . . ?
N8 Co6 N7 C19 6.3(10) . . . . ?
N4 Co6 N7 C19 -63(3) . . . . ?
N6 Co6 N7 C19 99.0(10) . . . . ?
N5 Co6 N8 C24 -32(3) . . . . ?
N3 Co6 N8 C24 102.1(10) . . . . ?
N7 Co6 N8 C24 9.7(9) . . . . ?
N4 Co6 N8 C24 -177.1(9) . . . . ?
N6 Co6 N8 C24 -79.5(10) . . . . ?
N11 Co7 N9 C25 -85(3) . . . . ?
N13 Co7 N9 C25 158.9(8) . . . . ?
N14 Co7 N9 C25 77.1(8) . . . . ?
N10 Co7 N9 C25 -14.2(8) . . . . ?
N12 Co7 N9 C25 -106.7(8) . . . . ?
N11 Co7 N10 C30 157.3(7) . . . . ?
N13 Co7 N10 C30 -66(3) . . . . ?
N14 Co7 N10 C30 -108.8(8) . . . . ?
N9 Co7 N10 C30 -15.8(7) . . . . ?
N12 Co7 N10 C30 75.8(8) . . . . ?
N13 Co7 N11 C31 106.0(7) . . . . ?
N14 Co7 N11 C31 -172.4(7) . . . . ?
N9 Co7 N11 C31 -11(3) . . . . ?
N10 Co7 N11 C31 -80.1(7) . . . . ?
N12 Co7 N11 C31 11.7(7) . . . . ?
N11 Co7 N12 C36 18.2(8) . . . . ?
N13 Co7 N12 C36 -70.7(8) . . . . ?
N14 Co7 N12 C36 -20(4) . . . . ?
N9 Co7 N12 C36 -164.5(8) . . . . ?
N10 Co7 N12 C36 114.8(8) . . . . ?
N11 Co7 N13 C37 104.2(10) . . . . ?
N14 Co7 N13 C37 10.5(10) . . . . ?
N9 Co7 N13 C37 -82.3(10) . . . . ?
N10 Co7 N13 C37 -33(3) . . . . ?
N12 Co7 N13 C37 -174.6(10) . . . . ?
N11 Co7 N14 C42 -79.5(11) . . . . ?
N13 Co7 N14 C42 9.6(11) . . . . ?
N9 Co7 N14 C42 102.8(11) . . . . ?
N10 Co7 N14 C42 -176.5(11) . . . . ?
N12 Co7 N14 C42 -41(4) . . . . ?
N20A Co8 N15 C43 82.9(12) . . . . ?
N18 Co8 N15 C43 -84(5) . . . . ?
N16 Co8 N15 C43 -11.7(11) . . . . ?
N17 Co8 N15 C43 -103.8(11) . . . . ?
N19 Co8 N15 C43 162.2(11) . . . . ?
N20 Co8 N15 C43 77.1(12) . . . . ?
N20A Co8 N16 C48 -118.0(12) . . . . ?
N15 Co8 N16 C48 -15.5(10) . . . . ?
N18 Co8 N16 C48 158.3(10) . . . . ?
N17 Co8 N16 C48 76.7(10) . . . . ?
N19 Co8 N16 C48 -68(4) . . . . ?
N20 Co8 N16 C48 -96.5(12) . . . . ?
N20A Co8 N17 C49 -6(3) . . . . ?
N15 Co8 N17 C49 -163.7(9) . . . . ?
N18 Co8 N17 C49 18.5(9) . . . . ?
N16 Co8 N17 C49 114.4(9) . . . . ?
N19 Co8 N17 C49 -70.1(10) . . . . ?
N20 Co8 N17 C49 -157(6) . . . . ?
N20A Co8 N18 C54 -176.6(12) . . . . ?
N15 Co8 N18 C54 -9(5) . . . . ?
N16 Co8 N18 C54 -81.0(10) . . . . ?
N17 Co8 N18 C54 10.5(10) . . . . ?
N19 Co8 N18 C54 104.6(11) . . . . ?
N20 Co8 N18 C54 -170.1(11) . . . . ?
N20A Co8 N19 C55 2(2) . . . . ?
N15 Co8 N19 C55 -101(2) . . . . ?
N18 Co8 N19 C55 85(2) . . . . ?
N16 Co8 N19 C55 -49(5) . . . . ?
N17 Co8 N19 C55 166(2) . . . . ?
N20 Co8 N19 C55 -21(2) . . . . ?
N20A Co8 N19 C55A 40.6(14) . . . . ?
N15 Co8 N19 C55A -62.3(13) . . . . ?
N18 Co8 N19 C55A 123.7(13) . . . . ?
N16 Co8 N19 C55A -10(4) . . . . ?
N17 Co8 N19 C55A -155.0(13) . . . . ?
N20 Co8 N19 C55A 18.2(15) . . . . ?
N15 Co8 N20 N20A 166(3) . . . . ?
N18 Co8 N20 N20A -17(3) . . . . ?
N16 Co8 N20 N20A -112(3) . . . . ?
N17 Co8 N20 N20A 158(5) . . . . ?
N19 Co8 N20 N20A 71(3) . . . . ?
N20A Co8 N20 C60A -64(3) . . . . ?
N15 Co8 N20 C60A 101.5(18) . . . . ?
N18 Co8 N20 C60A -80.6(18) . . . . ?
N16 Co8 N20 C60A -176.3(18) . . . . ?
N17 Co8 N20 C60A 94(6) . . . . ?
N19 Co8 N20 C60A 7.4(18) . . . . ?
C60A N20 N20A C60 -2(3) . . . . ?
Co8 N20 N20A C60 -116(3) . . . . ?
Co8 N20 N20A C60A -113.3(16) . . . . ?
C60A N20 N20A Co8 113.3(16) . . . . ?
N15 Co8 N20A N20 -15(3) . . . . ?
N18 Co8 N20A N20 164(3) . . . . ?
N16 Co8 N20A N20 68(3) . . . . ?
N17 Co8 N20A N20 -171(2) . . . . ?
N19 Co8 N20A N20 -106(3) . . . . ?
N15 Co8 N20A C60 106(2) . . . . ?
N18 Co8 N20A C60 -75(2) . . . . ?
N16 Co8 N20A C60 -171(2) . . . . ?
N17 Co8 N20A C60 -51(4) . . . . ?
N19 Co8 N20A C60 15(2) . . . . ?
N20 Co8 N20A C60 121(4) . . . . ?
N15 Co8 N20A C60A 57.4(19) . . . . ?
N18 Co8 N20A C60A -124.0(19) . . . . ?
N16 Co8 N20A C60A 140.5(18) . . . . ?
N17 Co8 N20A C60A -99(3) . . . . ?
N19 Co8 N20A C60A -33.4(18) . . . . ?
N20 Co8 N20A C60A 72(3) . . . . ?
N24 Co9 N21 C61 -150.8(13) . . . . ?
N23 Co9 N21 C61 -48(3) . . . . ?
N26 Co9 N21 C61 -63.8(14) . . . . ?
N22 Co9 N21 C61 27.6(13) . . . . ?
N24 Co9 N22 C66 164(13) . . . . ?
N23 Co9 N22 C66 175.7(16) . . . . ?
N26 Co9 N22 C66 94.4(16) . . . . ?
N21 Co9 N22 C66 12.0(15) . . . . ?
N24 Co9 N23 C67 10.7(19) . . . . ?
N26 Co9 N23 C67 -80(2) . . . . ?
N21 Co9 N23 C67 -96(3) . . . . ?
N22 Co9 N23 C67 -168.6(19) . . . . ?
N23 Co9 N24 C72 24(2) . . . . ?
N26 Co9 N24 C72 106(2) . . . . ?
N21 Co9 N24 C72 -172.2(19) . . . . ?
N22 Co9 N24 C72 36(14) . . . . ?
Co5 N1 C1 C6 -35.2(13) . . . 2_665 ?
Co5 N1 C1 C2 -169.3(9) . . . . ?
N1 C1 C2 C3 179.5(11) . . . 2_665 ?
C6 C1 C2 C3 50.6(17) 2_665 . . 2_665 ?
C2 C3 C4 C5 -56(2) 2_665 . . . ?
C3 C4 C5 C6 56(2) . . . . ?
Co5 N2 C6 C1 37.5(14) . . . 2_665 ?
Co5 N2 C6 C5 162.1(10) . . . . ?
C4 C5 C6 N2 -176.9(13) . . . . ?
C4 C5 C6 C1 -52.2(18) . . . 2_665 ?
Co6 N3 C7 C12 -37.2(12) . . . . ?
Co6 N3 C7 C8 -160.7(8) . . . . ?
N3 C7 C8 C9 179.0(10) . . . . ?
C12 C7 C8 C9 56.5(16) . . . . ?
C7 C8 C9 C10 -55.3(16) . . . . ?
C8 C9 C10 C11 56.0(18) . . . . ?
C9 C10 C11 C12 -58.9(17) . . . . ?
Co6 N4 C12 C7 -45.9(12) . . . . ?
Co6 N4 C12 C11 -167.1(9) . . . . ?
N3 C7 C12 N4 56.2(14) . . . . ?
C8 C7 C12 N4 179.3(11) . . . . ?
N3 C7 C12 C11 178.1(11) . . . . ?
C8 C7 C12 C11 -58.8(16) . . . . ?
C10 C11 C12 N4 179.5(11) . . . . ?
C10 C11 C12 C7 59.9(16) . . . . ?
Co6 N5 C13 C18 14(2) . . . . ?
Co6 N5 C13 C14 177.7(13) . . . . ?
C18 C13 C14 C15 -15(3) . . . . ?
N5 C13 C14 C15 -178.4(17) . . . . ?
C13 C14 C15 C16 17(3) . . . . ?
C14 C15 C16 C17 -19(4) . . . . ?
C15 C16 C17 C18 17(3) . . . . ?
N5 C13 C18 N6 -19(3) . . . . ?
C14 C13 C18 N6 178.0(16) . . . . ?
N5 C13 C18 C17 179.4(15) . . . . ?
C14 C13 C18 C17 17(3) . . . . ?
Co6 N6 C18 C13 13(2) . . . . ?
Co6 N6 C18 C17 175.7(12) . . . . ?
C16 C17 C18 C13 -17(3) . . . . ?
C16 C17 C18 N6 -178.8(15) . . . . ?
Co6 N7 C19 C24 -23.0(19) . . . . ?
Co6 N7 C19 C20 -167.9(12) . . . . ?
C24 C19 C20 C21 40(2) . . . . ?
N7 C19 C20 C21 -175.9(15) . . . . ?
C19 C20 C21 C22 -41(2) . . . . ?
C20 C21 C22 C23 41(3) . . . . ?
C21 C22 C23 C24 -37(2) . . . . ?
N7 C19 C24 N8 35(2) . . . . ?
C20 C19 C24 N8 179.4(15) . . . . ?
N7 C19 C24 C23 174.7(14) . . . . ?
C20 C19 C24 C23 -41(3) . . . . ?
Co6 N8 C24 C19 -26.7(19) . . . . ?
Co6 N8 C24 C23 -168.8(10) . . . . ?
C22 C23 C24 C19 37(2) . . . . ?
C22 C23 C24 N8 179.8(13) . . . . ?
Co7 N9 C25 C26 163.0(10) . . . . ?
Co7 N9 C25 C30 41.5(12) . . . . ?
C30 C25 C26 C27 -59.1(18) . . . . ?
N9 C25 C26 C27 -178.0(13) . . . . ?
C25 C26 C27 C28 61(2) . . . . ?
C26 C27 C28 C29 -61.9(19) . . . . ?
C27 C28 C29 C30 58.5(16) . . . . ?
Co7 N10 C30 C25 44.7(11) . . . . ?
Co7 N10 C30 C29 169.4(8) . . . . ?
C26 C25 C30 N10 -179.8(11) . . . . ?
N9 C25 C30 N10 -58.3(13) . . . . ?
C26 C25 C30 C29 56.2(15) . . . . ?
N9 C25 C30 C29 177.6(10) . . . . ?
C28 C29 C30 N10 -178.6(11) . . . . ?
C28 C29 C30 C25 -55.2(15) . . . . ?
Co7 N11 C31 C36 -39.0(11) . . . . ?
Co7 N11 C31 C32 -160.7(7) . . . . ?
N11 C31 C32 C33 177.0(10) . . . . ?
C36 C31 C32 C33 56.2(14) . . . . ?
C31 C32 C33 C34 -55.6(15) . . . . ?
C32 C33 C34 C35 60.0(17) . . . . ?
C33 C34 C35 C36 -62.7(15) . . . . ?
Co7 N12 C36 C35 -164.4(8) . . . . ?
Co7 N12 C36 C31 -43.9(12) . . . . ?
C34 C35 C36 N12 -178.1(11) . . . . ?
C34 C35 C36 C31 62.4(14) . . . . ?
N11 C31 C36 N12 56.1(14) . . . . ?
C32 C31 C36 N12 177.8(11) . . . . ?
N11 C31 C36 C35 178.4(10) . . . . ?
C32 C31 C36 C35 -59.9(15) . . . . ?
Co7 N13 C37 C42 -33(2) . . . . ?
Co7 N13 C37 C38 -171.5(12) . . . . ?
C42 C37 C38 C39 53(3) . . . . ?
N13 C37 C38 C39 -168.5(17) . . . . ?
C37 C38 C39 C40 -60(2) . . . . ?
C38 C39 C40 C41 64(3) . . . . ?
C39 C40 C41 C42 -55(3) . . . . ?
N13 C37 C42 N14 44(2) . . . . ?
C38 C37 C42 N14 -179.2(15) . . . . ?
N13 C37 C42 C41 177.9(17) . . . . ?
C38 C37 C42 C41 -46(3) . . . . ?
Co7 N14 C42 C37 -30.3(19) . . . . ?
Co7 N14 C42 C41 -164.7(14) . . . . ?
C40 C41 C42 C37 48(3) . . . . ?
C40 C41 C42 N14 -178.5(19) . . . . ?
Co8 N15 C43 C48 38.7(18) . . . . ?
Co8 N15 C43 C44 162.1(12) . . . . ?
N15 C43 C44 C45 -179.4(16) . . . . ?
C48 C43 C44 C45 -53(2) . . . . ?
C43 C44 C45 C46 55(2) . . . . ?
C44 C45 C46 C47 -55(2) . . . . ?
C45 C46 C47 C48 55(2) . . . . ?
C46 C47 C48 C43 -57(2) . . . . ?
C46 C47 C48 N16 -179.5(15) . . . . ?
N15 C43 C48 C47 -178.6(15) . . . . ?
C44 C43 C48 C47 56(2) . . . . ?
N15 C43 C48 N16 -52.6(19) . . . . ?
C44 C43 C48 N16 -178.5(13) . . . . ?
Co8 N16 C48 C47 166.1(11) . . . . ?
Co8 N16 C48 C43 38.7(15) . . . . ?
Co8 N17 C49 C50 -165.3(9) . . . . ?
Co8 N17 C49 C54 -43.5(14) . . . . ?
N17 C49 C50 C51 -177.7(12) . . . . ?
C54 C49 C50 C51 60.7(18) . . . . ?
C49 C50 C51 C52 -60.1(19) . . . . ?
C50 C51 C52 C53 58(2) . . . . ?
C51 C52 C53 C54 -57(2) . . . . ?
Co8 N18 C54 C53 -158.3(11) . . . . ?
Co8 N18 C54 C49 -36.5(16) . . . . ?
C52 C53 C54 N18 178.6(14) . . . . ?
C52 C53 C54 C49 57.1(19) . . . . ?
N17 C49 C54 N18 54.1(17) . . . . ?
C50 C49 C54 N18 178.0(14) . . . . ?
N17 C49 C54 C53 178.3(14) . . . . ?
C50 C49 C54 C53 -57.8(19) . . . . ?
Co8 N19 C55 C55A 72(3) . . . . ?
C55A N19 C55 C56 118(4) . . . . ?
Co8 N19 C55 C56 -170(2) . . . . ?
C55A N19 C55 C60 -91(4) . . . . ?
Co8 N19 C55 C60 -19(4) . . . . ?
N19 C55 C55A C60A -119(3) . . . . ?
C56 C55 C55A C60A 118(3) . . . . ?
C60 C55 C55A C60A -2(3) . . . . ?
N19 C55 C55A C56A 126(3) . . . . ?
C56 C55 C55A C56A 4(3) . . . . ?
C60 C55 C55A C56A -117(3) . . . . ?
C56 C55 C55A N19 -122(4) . . . . ?
C60 C55 C55A N19 117(3) . . . . ?
Co8 N19 C55A C55 -119(3) . . . . ?
C55 N19 C55A C60A 68(3) . . . . ?
Co8 N19 C55A C60A -51(3) . . . . ?
C55 N19 C55A C56A -49(3) . . . . ?
Co8 N19 C55A C56A -168.9(18) . . . . ?
C55A C55 C56 C56A -5(4) . . . . ?
N19 C55 C56 C56A -111(4) . . . . ?
C60 C55 C56 C56A 98(4) . . . . ?
C55A C55 C56 C57 -75(5) . . . . ?
N19 C55 C56 C57 178(4) . . . . ?
C60 C55 C56 C57 28(5) . . . . ?
C57 C56 C56A C57A -13(6) . . . . ?
C55 C56 C56A C57A -126(5) . . . . ?
C57 C56 C56A C55A 116(4) . . . . ?
C55 C56 C56A C55A 3(3) . . . . ?
C55 C56 C56A C57 -113(3) . . . . ?
C55 C55A C56A C56 -4(4) . . . . ?
C60A C55A C56A C56 -84(4) . . . . ?
N19 C55A C56A C56 32(3) . . . . ?
C55 C55A C56A C57A 143(3) . . . . ?
C60A C55A C56A C57A 64(4) . . . . ?
N19 C55A C56A C57A 179(3) . . . . ?
C55 C55A C56A C57 56(4) . . . . ?
C60A C55A C56A C57 -23(5) . . . . ?
N19 C55A C56A C57 93(4) . . . . ?
C56A C56 C57 C58 -39(7) . . . . ?
C55 C56 C57 C58 28(8) . . . . ?
C55 C56 C57 C56A 67(3) . . . . ?
C57A C56A C57 C56 171(4) . . . . ?
C55A C56A C57 C56 -89(4) . . . . ?
C56 C56A C57 C58 152(5) . . . . ?
C57A C56A C57 C58 -37(4) . . . . ?
C55A C56A C57 C58 63(5) . . . . ?
C56 C56A C57A C58A 78(7) . . . . ?
C55A C56A C57A C58A -53(5) . . . . ?
C57 C56A C57A C58A 66(5) . . . . ?
C56 C57 C58 C58A 53(11) . . . . ?
C56A C57 C58 C58A 26(8) . . . . ?
C56 C57 C58 C59 -51(8) . . . . ?
C56A C57 C58 C59 -78(4) . . . . ?
C57 C58 C58A C57A 8(8) . . . . ?
C59 C58 C58A C57A 116(4) . . . . ?
C57 C58 C58A C59A -97(8) . . . . ?
C59 C58 C58A C59A 10(4) . . . . ?
C56A C57A C58A C58 -49(5) . . . . ?
C56A C57A C58A C59A 34(6) . . . . ?
C58A C58 C59 C59A -11(5) . . . . ?
C57 C58 C59 C59A 126(4) . . . . ?
C58A C58 C59 C60 -116(5) . . . . ?
C57 C58 C59 C60 21(7) . . . . ?
C60 C59 C59A C60A 2(3) . . . . ?
C58 C59 C59A C60A -120(4) . . . . ?
C60 C59 C59A C58A 132(4) . . . . ?
C58 C59 C59A C58A 10(4) . . . . ?
C58 C58A C59A C59 -11(5) . . . . ?
C57A C58A C59A C59 -84(5) . . . . ?
C58 C58A C59A C60A 48(6) . . . . ?
C57A C58A C59A C60A -25(7) . . . . ?
C55A C55 C60 C59 68(4) . . . . ?
N19 C55 C60 C59 161(3) . . . . ?
C56 C55 C60 C59 -49(5) . . . . ?
C55A C55 C60 N20A -61(4) . . . . ?
N19 C55 C60 N20A 32(5) . . . . ?
C56 C55 C60 N20A -177(3) . . . . ?
C59A C59 C60 C55 -75(5) . . . . ?
C58 C59 C60 C55 20(7) . . . . ?
C59A C59 C60 N20A 51(5) . . . . ?
C58 C59 C60 N20A 145(4) . . . . ?
N20 N20A C60 C55 75(5) . . . . ?
C60A N20A C60 C55 72(3) . . . . ?
Co8 N20A C60 C55 -29(4) . . . . ?
N20 N20A C60 C59 -52(5) . . . . ?
C60A N20A C60 C59 -55(4) . . . . ?
Co8 N20A C60 C59 -156(3) . . . . ?
C55 C55A C60A N20 109(3) . . . . ?
C56A C55A C60A N20 175(3) . . . . ?
N19 C55A C60A N20 67(3) . . . . ?
C55 C55A C60A N20A 72(3) . . . . ?
C56A C55A C60A N20A 138(3) . . . . ?
N19 C55A C60A N20A 29(4) . . . . ?
C55 C55A C60A C59A -125(3) . . . . ?
C56A C55A C60A C59A -59(4) . . . . ?
N19 C55A C60A C59A -167(3) . . . . ?
N20A N20 C60A C55A -102(4) . . . . ?
Co8 N20 C60A C55A -43(3) . . . . ?
Co8 N20 C60A N20A 59(2) . . . . ?
N20A N20 C60A C59A 131(3) . . . . ?
Co8 N20 C60A C59A -170(2) . . . . ?
N20 N20A C60A C55A 93(4) . . . . ?
C60 N20A C60A C55A -90(4) . . . . ?
Co8 N20A C60A C55A 9(4) . . . . ?
C60 N20A C60A N20 177(4) . . . . ?
Co8 N20A C60A N20 -85(3) . . . . ?
N20 N20A C60A C59A -67(4) . . . . ?
C60 N20A C60A C59A 110(5) . . . . ?
Co8 N20A C60A C59A -151(3) . . . . ?
C59 C59A C60A C55A 112(4) . . . . ?
C58A C59A C60A C55A 40(6) . . . . ?
C59 C59A C60A N20 -121(4) . . . . ?
C58A C59A C60A N20 167(4) . . . . ?
C59 C59A C60A N20A -87(4) . . . . ?
C58A C59A C60A N20A -159(4) . . . . ?
Co9 N21 C61 C62 -164.9(17) . . . . ?
Co9 N21 C61 C66 -60.2(18) . . . . ?
N21 C61 C62 C63 -179(2) . . . . ?
C66 C61 C62 C63 76(3) . . . . ?
C61 C62 C63 C64 -75(3) . . . . ?
C62 C63 C64 C65 71(3) . . . . ?
C63 C64 C65 C66 -68(3) . . . . ?
Co9 N22 C66 C65 -151.8(16) . . . . ?
Co9 N22 C66 C61 -47(2) . . . . ?
C64 C65 C66 N22 176(2) . . . . ?
C64 C65 C66 C61 70(3) . . . . ?
N21 C61 C66 N22 74(2) . . . . ?
C62 C61 C66 N22 179(2) . . . . ?
N21 C61 C66 C65 -176(2) . . . . ?
C62 C61 C66 C65 -71(3) . . . . ?
Co9 N23 C67 C72 -45(3) . . . . ?
Co9 N23 C67 C68 -162(2) . . . . ?
C72 C67 C68 C69 47(5) . . . . ?
N23 C67 C68 C69 161(3) . . . . ?
C67 C68 C69 C70 -30(5) . . . . ?
C68 C69 C70 C71 22(7) . . . . ?
C69 C70 C71 C72 -26(7) . . . . ?
C70 C71 C72 N24 163(3) . . . . ?
C70 C71 C72 C67 44(5) . . . . ?
Co9 N24 C72 C71 175(2) . . . . ?
Co9 N24 C72 C67 -56(3) . . . . ?
C68 C67 C72 C71 -59(6) . . . . ?
N23 C67 C72 C71 -170(3) . . . . ?
C68 C67 C72 N24 179(3) . . . . ?
N23 C67 C72 N24 69(4) . . . . ?
C77 N28A C73 C74 -63(5) . . . . ?
C77 N28A C73 N27 -175(3) . . . . ?
C73 N28A C77 C76 60(5) . . . . ?
